data_7701787
loop_
_publ_author_name
'Mikata, Yuji'
'Kaneda, Minori'
'Konno, Hideo'
'Matsumoto, Arimasa'
'Sato, Shin-Ichiro'
'Kawamura, Masaya'
'Iwatsuki, Satoshi'

_publ_section_title
;
 Methoxy-substituted tetrakisquinoline analogs of EGTA and BAPTA for
 fluorescence detection of Cd<sup>2+</sup>&#x2009;.
;
_journal_issue 12
_journal_name_full 'Dalton transactions (Cambridge, England : 2003)'
_journal_page_first 3840
_journal_page_last 3852
_journal_paper_doi 10.1039/c8dt04735a
_journal_volume 48
_journal_year 2019
_chemical_formula_moiety 'C99 H99 Cl10 N13 O28 Zn4'
_chemical_formula_sum 'C99 H99 Cl10 N13 O28 Zn4'
_chemical_formula_weight 2534.99
_space_group_crystal_system monoclinic
_space_group_IT_number 14
_space_group_name_Hall '-P 2yn'
_space_group_name_H-M_alt 'P 1 21/n 1'
_atom_sites_solution_hydrogens geom
_atom_sites_solution_primary direct
_atom_sites_solution_secondary difmap
_audit_update_record
;
2018-11-22 deposited with the CCDC.
2019-01-30 downloaded from the CCDC.
;
_cell_angle_alpha 90.0000
_cell_angle_beta 112.100(2)
_cell_angle_gamma 90.0000
_cell_formula_units_Z 4
_cell_length_a 23.6390(13)
_cell_length_b 15.9622(9)
_cell_length_c 30.6105(18)
_cell_measurement_reflns_used 20955
_cell_measurement_temperature 153
_cell_measurement_theta_max 27.54
_cell_measurement_theta_min 3.03
_cell_volume 10701.7(11)
_computing_cell_refinement CrystalClear
_computing_data_collection 'CrystalClear (Rigaku/MSC Inc., 2006)'
_computing_data_reduction CrystalClear
_computing_molecular_graphics 'CrystalStructure 4.2.5'
_computing_publication_material 'CrystalStructure 4.2.5 (Rigaku, 2017)'
_computing_structure_refinement 'SHELXL Version 2016/6 (Sheldrick, 2008)'
_computing_structure_solution 'SIR92 (Altomare, et al., 1994)'
_diffrn_ambient_temperature 153
_diffrn_detector_area_resol_mean 7.314
_diffrn_measured_fraction_theta_full 0.998
_diffrn_measured_fraction_theta_max 0.998
_diffrn_measurement_device_type 'Rigaku Mercury70'
_diffrn_measurement_method \w
_diffrn_radiation_type 'Mo K\a'
_diffrn_radiation_wavelength 0.71075
_diffrn_reflns_av_R_equivalents 0.0517
_diffrn_reflns_Laue_measured_fraction_full 0.998
_diffrn_reflns_Laue_measured_fraction_max 0.998
_diffrn_reflns_limit_h_max 30
_diffrn_reflns_limit_h_min -30
_diffrn_reflns_limit_k_max 20
_diffrn_reflns_limit_k_min -20
_diffrn_reflns_limit_l_max 39
_diffrn_reflns_limit_l_min -39
_diffrn_reflns_number 105545
_diffrn_reflns_point_group_measured_fraction_full 0.998
_diffrn_reflns_point_group_measured_fraction_max 0.998
_diffrn_reflns_theta_full 25.242
_diffrn_reflns_theta_max 27.486
_diffrn_reflns_theta_min 3.027
_diffrn_standards_number 0
_exptl_absorpt_coefficient_mu 1.218
_exptl_absorpt_correction_T_max 0.885
_exptl_absorpt_correction_T_min 0.773
_exptl_absorpt_correction_type multi-scan
_exptl_absorpt_process_details 'REQAB (Rigaku, 1998)'
_exptl_crystal_colour colorless
_exptl_crystal_density_diffrn 1.573
_exptl_crystal_density_method 'not measured'
_exptl_crystal_description unknown
_exptl_crystal_F_000 5192.00
_exptl_crystal_size_max 0.300
_exptl_crystal_size_mid 0.300
_exptl_crystal_size_min 0.100
_refine_diff_density_max 1.51
_refine_diff_density_min -1.20
_refine_ls_extinction_method none
_refine_ls_goodness_of_fit_ref 1.056
_refine_ls_hydrogen_treatment constr
_refine_ls_number_parameters 1408
_refine_ls_number_reflns 24506
_refine_ls_number_restraints 0
_refine_ls_R_factor_all 0.0945
_refine_ls_R_factor_gt 0.0673
_refine_ls_shift/su_max 0.000
_refine_ls_structure_factor_coef Fsqd
_refine_ls_weighting_details 'w = 1/[\s^2^(Fo^2^)+(0.0726P)^2^+27.3125P] where P=(Fo^2^+2Fc^2^)/3'
_refine_ls_weighting_scheme calc
_refine_ls_wR_factor_gt 0.1603
_refine_ls_wR_factor_ref 0.1818
_reflns_Friedel_coverage 0.000
_reflns_number_gt 18088
_reflns_number_total 24506
_reflns_threshold_expression F^2^>2.0\s(F^2^)
_cod_data_source_file c8dt04735a2.cif
_cod_data_source_block EGTQ-Zn(ClO4)2-1eq-160901
_cod_original_cell_volume 10701.6(11)
_cod_database_code 7701787

loop_
_space_group_symop_id
_space_group_symop_operation_xyz
1 +X,+Y,+Z
2 1/2-X,1/2+Y,1/2-Z
3 -X,-Y,-Z
4 -1/2+X,-1/2-Y,-1/2+Z

loop_
_atom_site_label
_atom_site_type_symbol
_atom_site_fract_x
_atom_site_fract_y
_atom_site_fract_z
_atom_site_U_iso_or_equiv
_atom_site_adp_type
_atom_site_occupancy
_atom_site_site_symmetry_order
_atom_site_calc_flag
_atom_site_refinement_flags_posn
_atom_site_refinement_flags_adp
_atom_site_refinement_flags_occupancy
Zn1 Zn 0.46521(2) 0.64636(3) 0.11268(2) 0.03079(12) Uani 1 1 d . . .
Zn2 Zn 0.40426(2) 0.28856(3) -0.03569(2) 0.02943(11) Uani 1 1 d . . .
Zn3 Zn 0.08386(2) 0.20714(3) 0.06515(2) 0.03153(12) Uani 1 1 d . . .
Zn4 Zn -0.00679(2) -0.01960(3) -0.14721(2) 0.03258(12) Uani 1 1 d . . .
Cl1 Cl 0.92501(8) 0.65376(9) 0.31064(6) 0.0651(4) Uani 1 1 d . . .
Cl2 Cl 0.90883(8) 0.44877(11) 0.13793(8) 0.0811(5) Uani 1 1 d . . .
Cl3 Cl 0.33131(6) -0.05468(8) -0.01526(5) 0.0511(3) Uani 1 1 d . . .
Cl4 Cl -0.13663(6) 0.43527(8) -0.09659(6) 0.0571(4) Uani 1 1 d . . .
Cl5 Cl 0.68638(7) 0.54828(10) 0.21974(5) 0.0633(4) Uani 1 1 d . . .
Cl6 Cl 0.74516(7) 0.49992(10) 0.15641(6) 0.0649(4) Uani 1 1 d . . .
Cl7 Cl 0.64553(8) 0.40186(10) 0.16233(6) 0.0695(4) Uani 1 1 d . . .
Cl8 Cl 0.19259(9) -0.16598(13) 0.12417(8) 0.0956(7) Uani 1 1 d . . .
Cl9 Cl 0.24256(14) -0.0475(2) 0.07804(10) 0.1430(12) Uani 1 1 d . . .
Cl10 Cl 0.24927(14) -0.01776(17) 0.17134(8) 0.1272(10) Uani 1 1 d . . .
O1 O 0.40965(13) 0.55884(18) 0.04321(10) 0.0328(6) Uani 1 1 d . . .
O2 O 0.47781(13) 0.36002(17) 0.03571(10) 0.0319(6) Uani 1 1 d . . .
O3 O 0.54084(12) 0.58846(18) 0.11693(10) 0.0301(6) Uani 1 1 d . . .
O4 O 0.60005(12) 0.61454(18) 0.07613(10) 0.0304(6) Uani 1 1 d . . .
O5 O 0.00001(13) 0.15608(18) -0.00783(10) 0.0338(6) Uani 1 1 d . . .
O6 O 0.06408(13) 0.02113(19) -0.07186(10) 0.0348(7) Uani 1 1 d . . .
O7 O 0.11130(13) 0.09124(19) 0.08499(10) 0.0331(6) Uani 1 1 d . . .
O8 O 0.03023(13) 0.12756(19) 0.10051(10) 0.0334(6) Uani 1 1 d . . .
O9 O 0.07535(13) 0.00480(18) 0.12621(10) 0.0313(6) Uani 1 1 d . . .
O10 O 0.9087(2) 0.7382(3) 0.3126(2) 0.0830(14) Uani 1 1 d . . .
O11 O 0.9555(4) 0.6413(4) 0.2800(2) 0.124(2) Uani 1 1 d . . .
O12 O 0.9489(4) 0.6166(4) 0.35286(19) 0.149(3) Uani 1 1 d . . .
O13 O 0.8686(4) 0.6067(4) 0.2853(3) 0.150(3) Uani 1 1 d . . .
O14 O 0.8709(3) 0.5071(4) 0.1482(2) 0.108(2) Uani 1 1 d . . .
O15 O 0.9674(3) 0.4598(5) 0.1691(5) 0.219(6) Uani 1 1 d . . .
O16 O 0.9039(4) 0.4579(5) 0.0911(3) 0.188(5) Uani 1 1 d . . .
O17 O 0.8939(5) 0.3661(4) 0.1430(2) 0.162(4) Uani 1 1 d . . .
O18 O 0.3067(2) 0.0073(3) -0.05089(16) 0.0738(13) Uani 1 1 d . . .
O19 O 0.3908(2) -0.0762(4) -0.0118(2) 0.0975(18) Uani 1 1 d . . .
O20 O 0.3366(2) -0.0199(3) 0.02994(16) 0.0777(13) Uani 1 1 d . . .
O21 O 0.2925(3) -0.1237(3) -0.0244(2) 0.108(2) Uani 1 1 d . . .
O22 O -0.16265(19) 0.5135(3) -0.09571(17) 0.0690(12) Uani 1 1 d . . .
O23 O -0.07279(17) 0.4390(3) -0.08266(17) 0.0742(13) Uani 1 1 d . . .
O24 O -0.1596(3) 0.4151(4) -0.1481(2) 0.112(2) Uani 1 1 d . . .
O25 O -0.1579(3) 0.3695(4) -0.0796(3) 0.155(3) Uani 1 1 d . . .
O26 O 0.51616(13) 0.69003(18) 0.06337(10) 0.0315(6) Uani 1 1 d . . .
O27 O 1.0905(3) 0.6054(6) 0.3128(4) 0.149(3) Uani 1 1 d . . .
H27 H 1.125051 0.601932 0.334586 0.179 Uiso 1 1 calc R U .
O28 O 0.8119(5) 0.2745(10) 0.0377(7) 0.124(8) Uani 0.4 1 d . . P
O29 O 0.7825(7) 0.3056(12) 0.0702(7) 0.097(6) Uani 0.3 1 d . . P
O30 O 0.8461(9) 0.2550(11) 0.0600(8) 0.098(7) Uani 0.3 1 d . . P
N1 N 0.37903(17) 0.7047(2) 0.07887(13) 0.0352(8) Uani 1 1 d . . .
N2 N 0.45279(17) 0.1899(2) 0.00756(13) 0.0342(8) Uani 1 1 d . . .
N3 N 0.41801(16) 0.5779(2) 0.14554(12) 0.0329(8) Uani 1 1 d . . .
N4 N 0.48559(17) 0.7650(2) 0.14328(13) 0.0363(8) Uani 1 1 d . . .
N5 N 0.37170(17) 0.1904(2) -0.08402(13) 0.0347(8) Uani 1 1 d . . .
N6 N 0.35359(16) 0.2869(2) 0.00569(12) 0.0329(8) Uani 1 1 d . . .
N7 N 0.01859(16) 0.3025(2) 0.04868(12) 0.0325(8) Uani 1 1 d . . .
N8 N 0.07787(16) -0.0645(2) -0.14697(13) 0.0351(8) Uani 1 1 d . . .
N9 N 0.12306(17) 0.2826(2) 0.12605(12) 0.0356(8) Uani 1 1 d . . .
N10 N 0.10994(15) 0.2635(2) 0.01487(12) 0.0311(7) Uani 1 1 d . . .
N11 N 0.01840(17) 0.0872(2) -0.17441(12) 0.0352(8) Uani 1 1 d . . .
N12 N -0.03650(17) -0.1165(2) -0.19847(12) 0.0365(8) Uani 1 1 d . . .
N13 N 0.2207(3) -0.1067(5) -0.1681(2) 0.097(2) Uani 1 1 d . . .
C1 C 0.3408(2) 0.6698(3) 0.03170(17) 0.0424(11) Uani 1 1 d . . .
H1A H 0.319435 0.716190 0.010426 0.051 Uiso 1 1 calc R U .
H1B H 0.309516 0.631994 0.035089 0.051 Uiso 1 1 calc R U .
C2 C 0.3785(2) 0.6225(3) 0.01030(15) 0.0370(10) Uani 1 1 d . . .
H2A H 0.352102 0.597261 -0.020083 0.044 Uiso 1 1 calc R U .
H2B H 0.408140 0.660363 0.004535 0.044 Uiso 1 1 calc R U .
C3 C 0.4401(2) 0.5005(3) 0.02410(16) 0.0356(9) Uani 1 1 d . . .
H3A H 0.474977 0.527861 0.019434 0.043 Uiso 1 1 calc R U .
H3B H 0.411614 0.479281 -0.006725 0.043 Uiso 1 1 calc R U .
C4 C 0.4622(2) 0.4295(3) 0.05890(15) 0.0366(10) Uani 1 1 d . . .
H4A H 0.498445 0.447397 0.086369 0.044 Uiso 1 1 calc R U .
H4B H 0.429828 0.412770 0.070285 0.044 Uiso 1 1 calc R U .
C5 C 0.5066(2) 0.2948(3) 0.06840(16) 0.0375(10) Uani 1 1 d . . .
H5A H 0.481807 0.280833 0.087227 0.045 Uiso 1 1 calc R U .
H5B H 0.547431 0.313361 0.090220 0.045 Uiso 1 1 calc R U .
C6 C 0.5127(2) 0.2187(3) 0.04108(16) 0.0390(10) Uani 1 1 d . . .
H6A H 0.539203 0.232601 0.023584 0.047 Uiso 1 1 calc R U .
H6B H 0.532506 0.172877 0.063401 0.047 Uiso 1 1 calc R U .
C7 C 0.3927(2) 0.7944(3) 0.07612(18) 0.0438(11) Uani 1 1 d . . .
H7A H 0.356272 0.828071 0.073082 0.053 Uiso 1 1 calc R U .
H7B H 0.402163 0.804178 0.047648 0.053 Uiso 1 1 calc R U .
C8 C 0.4458(2) 0.8227(3) 0.11893(18) 0.0434(11) Uani 1 1 d . . .
C9 C 0.4515(3) 0.9078(3) 0.1320(2) 0.0602(15) Uani 1 1 d . . .
H9 H 0.421881 0.947547 0.114160 0.072 Uiso 1 1 calc R U .
C10 C 0.5006(3) 0.9321(4) 0.1710(2) 0.0655(17) Uani 1 1 d . . .
H10 H 0.505161 0.989253 0.180352 0.079 Uiso 1 1 calc R U .
C11 C 0.5958(3) 0.8942(4) 0.2377(2) 0.0580(15) Uani 1 1 d . . .
H11 H 0.601844 0.950496 0.248451 0.070 Uiso 1 1 calc R U .
C12 C 0.6366(3) 0.8342(4) 0.2610(2) 0.0546(14) Uani 1 1 d . . .
H12 H 0.670984 0.848848 0.288347 0.066 Uiso 1 1 calc R U .
C13 C 0.6289(2) 0.7514(4) 0.24557(18) 0.0496(12) Uani 1 1 d . . .
H13 H 0.658320 0.710414 0.262096 0.060 Uiso 1 1 calc R U .
C14 C 0.5793(2) 0.7287(3) 0.20673(17) 0.0428(11) Uani 1 1 d . . .
H14 H 0.574282 0.671958 0.196560 0.051 Uiso 1 1 calc R U .
C15 C 0.5355(2) 0.7890(3) 0.18175(16) 0.0380(10) Uani 1 1 d . . .
C16 C 0.5442(3) 0.8728(3) 0.19726(19) 0.0486(12) Uani 1 1 d . . .
C17 C 0.3489(2) 0.6924(3) 0.11275(18) 0.0440(11) Uani 1 1 d . . .
H17A H 0.304422 0.701476 0.096764 0.053 Uiso 1 1 calc R U .
H17B H 0.364863 0.733595 0.138699 0.053 Uiso 1 1 calc R U .
C18 C 0.3608(2) 0.6046(3) 0.13256(16) 0.0371(10) Uani 1 1 d . . .
C19 C 0.3144(2) 0.5549(4) 0.13702(17) 0.0460(12) Uani 1 1 d . . .
H19 H 0.273932 0.575777 0.127727 0.055 Uiso 1 1 calc R U .
C20 C 0.3284(2) 0.4766(4) 0.15482(19) 0.0527(13) Uani 1 1 d . . .
H20 H 0.297168 0.441709 0.157329 0.063 Uiso 1 1 calc R U .
C21 C 0.4061(3) 0.3635(4) 0.18693(19) 0.0581(15) Uani 1 1 d . . .
H21 H 0.376439 0.326165 0.189907 0.070 Uiso 1 1 calc R U .
C22 C 0.4648(3) 0.3371(4) 0.19930(19) 0.0574(14) Uani 1 1 d . . .
H22 H 0.475726 0.281617 0.210505 0.069 Uiso 1 1 calc R U .
C23 C 0.5092(3) 0.3914(3) 0.19557(16) 0.0463(12) Uani 1 1 d . . .
H23 H 0.550190 0.372804 0.204640 0.056 Uiso 1 1 calc R U .
C24 C 0.4939(2) 0.4718(3) 0.17886(15) 0.0374(10) Uani 1 1 d . . .
H24 H 0.524561 0.508395 0.176946 0.045 Uiso 1 1 calc R U .
C25 C 0.4334(2) 0.4998(3) 0.16464(15) 0.0346(9) Uani 1 1 d . . .
C26 C 0.3882(2) 0.4464(3) 0.16956(16) 0.0432(11) Uani 1 1 d . . .
C27 C 0.4129(2) 0.1601(3) 0.03160(17) 0.0399(10) Uani 1 1 d . . .
H27A H 0.438747 0.138581 0.063143 0.048 Uiso 1 1 calc R U .
H27B H 0.387879 0.112945 0.013377 0.048 Uiso 1 1 calc R U .
C28 C 0.3711(2) 0.2265(3) 0.03734(15) 0.0368(10) Uani 1 1 d . . .
C29 C 0.3494(2) 0.2210(4) 0.07418(17) 0.0470(12) Uani 1 1 d . . .
H29 H 0.363313 0.177685 0.097030 0.056 Uiso 1 1 calc R U .
C30 C 0.3083(2) 0.2785(4) 0.07667(18) 0.0543(14) Uani 1 1 d . . .
H30 H 0.293555 0.275306 0.101503 0.065 Uiso 1 1 calc R U .
C31 C 0.2444(2) 0.4036(4) 0.0429(2) 0.0545(14) Uani 1 1 d . . .
H31 H 0.228297 0.402758 0.067013 0.065 Uiso 1 1 calc R U .
C32 C 0.2258(2) 0.4632(4) 0.0093(2) 0.0557(15) Uani 1 1 d . . .
H32 H 0.196533 0.503564 0.009803 0.067 Uiso 1 1 calc R U .
C33 C 0.2494(2) 0.4661(3) -0.0266(2) 0.0489(12) Uani 1 1 d . . .
H33 H 0.236071 0.508304 -0.050181 0.059 Uiso 1 1 calc R U .
C34 C 0.2917(2) 0.4080(3) -0.02766(17) 0.0408(10) Uani 1 1 d . . .
H34 H 0.307660 0.410174 -0.051878 0.049 Uiso 1 1 calc R U .
C35 C 0.31151(19) 0.3454(3) 0.00700(15) 0.0351(9) Uani 1 1 d . . .
C36 C 0.2875(2) 0.3426(3) 0.04288(17) 0.0442(11) Uani 1 1 d . . .
C37 C 0.4597(2) 0.1252(3) -0.02454(17) 0.0404(10) Uani 1 1 d . . .
H37A H 0.462898 0.069519 -0.009505 0.049 Uiso 1 1 calc R U .
H37B H 0.498103 0.135335 -0.029607 0.049 Uiso 1 1 calc R U .
C38 C 0.4070(2) 0.1242(3) -0.07172(17) 0.0398(10) Uani 1 1 d . . .
C39 C 0.3989(3) 0.0545(3) -0.1021(2) 0.0525(13) Uani 1 1 d . . .
H39 H 0.424734 0.006986 -0.092236 0.063 Uiso 1 1 calc R U .
C40 C 0.3534(3) 0.0567(4) -0.1456(2) 0.0584(15) Uani 1 1 d . . .
H40 H 0.347853 0.010593 -0.166497 0.070 Uiso 1 1 calc R U .
C41 C 0.2666(3) 0.1333(4) -0.20487(18) 0.0574(15) Uani 1 1 d . . .
H41 H 0.258927 0.088265 -0.226640 0.069 Uiso 1 1 calc R U .
C42 C 0.2316(3) 0.2032(4) -0.21697(19) 0.0565(15) Uani 1 1 d . . .
H42 H 0.200116 0.207112 -0.247355 0.068 Uiso 1 1 calc R U .
C43 C 0.2414(2) 0.2697(4) -0.18512(18) 0.0501(13) Uani 1 1 d . . .
H43 H 0.216526 0.318292 -0.193863 0.060 Uiso 1 1 calc R U .
C44 C 0.2873(2) 0.2645(3) -0.14109(16) 0.0415(11) Uani 1 1 d . . .
H44 H 0.293553 0.309533 -0.119489 0.050 Uiso 1 1 calc R U .
C45 C 0.3248(2) 0.1935(3) -0.12785(15) 0.0372(10) Uani 1 1 d . . .
C46 C 0.3147(2) 0.1267(3) -0.15987(17) 0.0462(12) Uani 1 1 d . . .
C47 C 0.55212(18) 0.6312(3) 0.08534(14) 0.0285(8) Uani 1 1 d . . .
C48 C -0.0424(2) 0.2696(3) 0.02019(17) 0.0392(10) Uani 1 1 d . . .
H48A H -0.071770 0.316636 0.010167 0.047 Uiso 1 1 calc R U .
H48B H -0.055920 0.231301 0.039794 0.047 Uiso 1 1 calc R U .
C49 C -0.0428(2) 0.2236(3) -0.02249(16) 0.0399(10) Uani 1 1 d . . .
H49A H -0.084191 0.201399 -0.040436 0.048 Uiso 1 1 calc R U .
H49B H -0.031534 0.262095 -0.043239 0.048 Uiso 1 1 calc R U .
C50 C 0.0089(2) 0.1210(3) -0.04774(15) 0.0373(10) Uani 1 1 d . . .
H50A H 0.030356 0.161849 -0.060398 0.045 Uiso 1 1 calc R U .
H50B H -0.031118 0.108239 -0.072822 0.045 Uiso 1 1 calc R U .
C51 C 0.0462(2) 0.0418(3) -0.03335(15) 0.0347(9) Uani 1 1 d . . .
H51A H 0.082570 0.051170 -0.004203 0.042 Uiso 1 1 calc R U .
H51B H 0.021543 -0.003885 -0.027619 0.042 Uiso 1 1 calc R U .
C52 C 0.1089(2) -0.0445(3) -0.06114(15) 0.0362(9) Uani 1 1 d . . .
H52A H 0.090669 -0.098852 -0.057894 0.043 Uiso 1 1 calc R U .
H52B H 0.143521 -0.032340 -0.031263 0.043 Uiso 1 1 calc R U .
C53 C 0.1304(2) -0.0476(3) -0.10143(16) 0.0392(10) Uani 1 1 d . . .
H53A H 0.161403 -0.092346 -0.095688 0.047 Uiso 1 1 calc R U .
H53B H 0.149717 0.006390 -0.103630 0.047 Uiso 1 1 calc R U .
C54 C 0.0202(2) 0.3366(3) 0.09389(16) 0.0407(10) Uani 1 1 d . . .
H54A H -0.005585 0.301536 0.105679 0.049 Uiso 1 1 calc R U .
H54B H 0.003181 0.394037 0.088921 0.049 Uiso 1 1 calc R U .
C55 C 0.0849(2) 0.3386(3) 0.13035(15) 0.0394(10) Uani 1 1 d . . .
C56 C 0.1014(3) 0.3972(3) 0.16732(18) 0.0515(13) Uani 1 1 d . . .
H56 H 0.072470 0.436614 0.169418 0.062 Uiso 1 1 calc R U .
C57 C 0.1589(3) 0.3968(4) 0.19975(19) 0.0599(16) Uani 1 1 d . . .
H57 H 0.170553 0.436524 0.224666 0.072 Uiso 1 1 calc R U .
C58 C 0.2627(3) 0.3312(5) 0.23048(19) 0.0672(19) Uani 1 1 d . . .
H58 H 0.277436 0.370134 0.255735 0.081 Uiso 1 1 calc R U .
C59 C 0.2997(3) 0.2701(5) 0.2266(2) 0.073(2) Uani 1 1 d . . .
H59 H 0.340041 0.266086 0.249562 0.087 Uiso 1 1 calc R U .
C60 C 0.2804(2) 0.2129(4) 0.1899(2) 0.0612(16) Uani 1 1 d . . .
H60 H 0.307338 0.170321 0.187840 0.073 Uiso 1 1 calc R U .
C61 C 0.2216(2) 0.2178(4) 0.15621(18) 0.0501(13) Uani 1 1 d . . .
H61 H 0.208552 0.179017 0.130825 0.060 Uiso 1 1 calc R U .
C62 C 0.1817(2) 0.2795(3) 0.15940(15) 0.0420(11) Uani 1 1 d . . .
C63 C 0.2016(3) 0.3380(4) 0.19702(16) 0.0530(14) Uani 1 1 d . . .
C64 C 0.0395(2) 0.3674(3) 0.02308(16) 0.0364(9) Uani 1 1 d . . .
H64A H 0.064210 0.409665 0.045982 0.044 Uiso 1 1 calc R U .
H64B H 0.003365 0.396227 0.000266 0.044 Uiso 1 1 calc R U .
C65 C 0.07672(19) 0.3318(3) -0.00283(14) 0.0323(9) Uani 1 1 d . . .
C66 C 0.0780(2) 0.3732(3) -0.04279(16) 0.0395(10) Uani 1 1 d . . .
H66 H 0.053894 0.421903 -0.054313 0.047 Uiso 1 1 calc R U .
C67 C 0.1142(2) 0.3431(3) -0.06511(16) 0.0412(11) Uani 1 1 d . . .
H67 H 0.115499 0.370839 -0.092161 0.049 Uiso 1 1 calc R U .
C68 C 0.1875(2) 0.2357(3) -0.06893(17) 0.0420(11) Uani 1 1 d . . .
H68 H 0.189863 0.261245 -0.096210 0.050 Uiso 1 1 calc R U .
C69 C 0.2208(2) 0.1660(3) -0.05089(18) 0.0437(11) Uani 1 1 d . . .
H69 H 0.245881 0.142704 -0.065790 0.052 Uiso 1 1 calc R U .
C70 C 0.2183(2) 0.1281(3) -0.01021(17) 0.0394(10) Uani 1 1 d . . .
H70 H 0.242419 0.079836 0.002456 0.047 Uiso 1 1 calc R U .
C71 C 0.18172(19) 0.1598(3) 0.01142(16) 0.0349(9) Uani 1 1 d . . .
H71 H 0.180135 0.133248 0.038720 0.042 Uiso 1 1 calc R U .
C72 C 0.14656(18) 0.2315(3) -0.00693(14) 0.0307(8) Uani 1 1 d . . .
C73 C 0.14946(19) 0.2705(3) -0.04774(15) 0.0347(9) Uani 1 1 d . . .
C74 C 0.0854(2) -0.0167(3) -0.18619(16) 0.0413(11) Uani 1 1 d . . .
H74A H 0.059243 -0.041419 -0.216800 0.050 Uiso 1 1 calc R U .
H74B H 0.128377 -0.019963 -0.183549 0.050 Uiso 1 1 calc R U .
C75 C 0.0679(2) 0.0733(3) -0.18411(15) 0.0388(10) Uani 1 1 d . . .
C76 C 0.1020(2) 0.1383(3) -0.19305(17) 0.0471(12) Uani 1 1 d . . .
H76 H 0.137152 0.126206 -0.199917 0.057 Uiso 1 1 calc R U .
C77 C 0.0839(2) 0.2195(4) -0.19170(18) 0.0491(12) Uani 1 1 d . . .
H77 H 0.106758 0.264227 -0.197392 0.059 Uiso 1 1 calc R U .
C78 C 0.0112(3) 0.3190(3) -0.17937(18) 0.0523(13) Uani 1 1 d . . .
H78 H 0.032210 0.365277 -0.185706 0.063 Uiso 1 1 calc R U .
C79 C -0.0382(3) 0.3320(3) -0.16787(18) 0.0511(13) Uani 1 1 d . . .
H79 H -0.050622 0.387599 -0.164890 0.061 Uiso 1 1 calc R U .
C80 C -0.0715(2) 0.2635(3) -0.16026(17) 0.0455(11) Uani 1 1 d . . .
H80 H -0.106637 0.273510 -0.153018 0.055 Uiso 1 1 calc R U .
C81 C -0.0535(2) 0.1836(3) -0.16325(15) 0.0385(10) Uani 1 1 d . . .
H81 H -0.076172 0.137940 -0.158332 0.046 Uiso 1 1 calc R U .
C82 C -0.0009(2) 0.1685(3) -0.17370(15) 0.0351(9) Uani 1 1 d . . .
C83 C 0.0313(2) 0.2369(3) -0.18188(16) 0.0418(11) Uani 1 1 d . . .
C84 C 0.0698(2) -0.1541(3) -0.15836(17) 0.0416(11) Uani 1 1 d . . .
H84A H 0.076866 -0.186398 -0.129181 0.050 Uiso 1 1 calc R U .
H84B H 0.100464 -0.172185 -0.171289 0.050 Uiso 1 1 calc R U .
C85 C 0.0069(2) -0.1725(3) -0.19364(15) 0.0372(10) Uani 1 1 d . . .
C86 C -0.0044(2) -0.2500(3) -0.21815(18) 0.0466(12) Uani 1 1 d . . .
H86 H 0.028008 -0.288139 -0.214276 0.056 Uiso 1 1 calc R U .
C87 C -0.0622(3) -0.2685(3) -0.24714(18) 0.0487(12) Uani 1 1 d . . .
H87 H -0.070567 -0.320179 -0.263795 0.058 Uiso 1 1 calc R U .
C88 C -0.1722(2) -0.2282(4) -0.28183(17) 0.0487(12) Uani 1 1 d . . .
H88 H -0.182609 -0.279155 -0.299097 0.058 Uiso 1 1 calc R U .
C89 C -0.2164(2) -0.1723(4) -0.28506(18) 0.0517(13) Uani 1 1 d . . .
H89 H -0.257781 -0.184585 -0.303891 0.062 Uiso 1 1 calc R U .
C90 C -0.2015(2) -0.0963(4) -0.26081(18) 0.0511(13) Uani 1 1 d . . .
H90 H -0.233016 -0.057043 -0.264026 0.061 Uiso 1 1 calc R U .
C91 C -0.1428(2) -0.0771(3) -0.23257(16) 0.0435(11) Uani 1 1 d . . .
H91 H -0.133645 -0.025273 -0.216101 0.052 Uiso 1 1 calc R U .
C92 C -0.0959(2) -0.1351(3) -0.22817(15) 0.0371(10) Uani 1 1 d . . .
C93 C -0.1101(2) -0.2119(3) -0.25282(16) 0.0437(11) Uani 1 1 d . . .
C94 C 0.07210(18) 0.0745(3) 0.10389(14) 0.0296(8) Uani 1 1 d . . .
C95 C 0.6759(2) 0.5037(3) 0.16496(19) 0.0486(12) Uani 1 1 d . . .
H95 H 0.646194 0.538631 0.139507 0.058 Uiso 1 1 calc R U .
C96 C 0.2062(3) -0.0603(4) 0.1169(2) 0.0593(14) Uani 1 1 d . . .
H96 H 0.166086 -0.030403 0.104057 0.071 Uiso 1 1 calc R U .
C97 C 0.2607(4) -0.1441(6) -0.1489(3) 0.084(2) Uani 1 1 d . . .
C98 C 0.3156(5) -0.1916(7) -0.1222(4) 0.142(5) Uani 1 1 d . . .
H98A H 0.343668 -0.155981 -0.097353 0.171 Uiso 1 1 calc R U .
H98B H 0.335634 -0.210010 -0.143350 0.171 Uiso 1 1 calc R U .
H98C H 0.304496 -0.240597 -0.107872 0.171 Uiso 1 1 calc R U .
C99 C 1.0855(5) 0.5431(7) 0.2773(4) 0.126(4) Uani 1 1 d . . .
H99A H 1.105365 0.491202 0.292654 0.151 Uiso 1 1 calc R U .
H99B H 1.105347 0.563632 0.256500 0.151 Uiso 1 1 calc R U .
H99C H 1.042264 0.532000 0.258760 0.151 Uiso 1 1 calc R U .

loop_
_atom_site_aniso_label
_atom_site_aniso_U_11
_atom_site_aniso_U_22
_atom_site_aniso_U_33
_atom_site_aniso_U_23
_atom_site_aniso_U_13
_atom_site_aniso_U_12
Zn1 0.0319(2) 0.0271(2) 0.0358(3) -0.00014(19) 0.0155(2) 0.00203(19)
Zn2 0.0345(3) 0.0258(2) 0.0308(2) -0.00094(19) 0.0154(2) -0.00035(19)
Zn3 0.0320(3) 0.0321(3) 0.0306(2) 0.0021(2) 0.0119(2) 0.0002(2)
Zn4 0.0314(3) 0.0367(3) 0.0320(2) -0.0001(2) 0.0146(2) -0.0004(2)
Cl1 0.0993(12) 0.0362(7) 0.0680(9) 0.0105(6) 0.0408(9) 0.0029(7)
Cl2 0.0709(11) 0.0704(11) 0.1155(15) 0.0429(10) 0.0507(11) 0.0187(8)
Cl3 0.0508(7) 0.0423(7) 0.0633(8) 0.0135(6) 0.0249(6) 0.0044(5)
Cl4 0.0361(6) 0.0424(7) 0.0896(10) 0.0001(7) 0.0200(6) 0.0036(5)
Cl5 0.0740(10) 0.0556(8) 0.0579(8) 0.0040(7) 0.0220(7) 0.0134(7)
Cl6 0.0516(8) 0.0660(9) 0.0828(10) 0.0106(8) 0.0318(8) 0.0121(7)
Cl7 0.0651(9) 0.0546(9) 0.0759(10) 0.0025(7) 0.0118(8) -0.0121(7)
Cl8 0.0635(10) 0.0776(12) 0.1213(16) 0.0284(11) 0.0069(10) -0.0047(9)
Cl9 0.159(2) 0.182(3) 0.136(2) 0.094(2) 0.109(2) 0.086(2)
Cl10 0.150(2) 0.1088(18) 0.0809(14) -0.0051(13) -0.0043(15) -0.0249(16)
O1 0.0362(16) 0.0315(16) 0.0318(15) -0.0026(12) 0.0139(13) 0.0034(12)
O2 0.0391(16) 0.0246(14) 0.0314(14) -0.0030(12) 0.0126(13) 0.0000(12)
O3 0.0306(14) 0.0298(15) 0.0321(14) 0.0036(12) 0.0143(12) -0.0007(12)
O4 0.0290(14) 0.0327(15) 0.0335(15) -0.0014(12) 0.0164(12) 0.0000(12)
O5 0.0364(16) 0.0331(16) 0.0289(14) -0.0011(12) 0.0089(12) 0.0010(13)
O6 0.0329(15) 0.0404(17) 0.0303(15) 0.0008(13) 0.0110(12) 0.0006(13)
O7 0.0319(15) 0.0366(16) 0.0334(15) 0.0038(13) 0.0152(12) -0.0023(12)
O8 0.0302(15) 0.0357(16) 0.0343(15) 0.0030(13) 0.0123(12) 0.0025(12)
O9 0.0336(15) 0.0311(15) 0.0305(14) 0.0022(12) 0.0135(12) -0.0016(12)
O10 0.095(3) 0.036(2) 0.127(4) 0.007(2) 0.052(3) 0.005(2)
O11 0.218(8) 0.089(4) 0.100(4) 0.023(3) 0.099(5) 0.043(5)
O12 0.283(10) 0.091(4) 0.058(3) 0.015(3) 0.047(5) 0.071(5)
O13 0.182(7) 0.092(5) 0.140(6) -0.013(4) 0.019(5) -0.053(5)
O14 0.086(4) 0.147(5) 0.115(4) 0.038(4) 0.066(3) 0.042(4)
O15 0.058(4) 0.149(7) 0.405(16) -0.104(9) 0.036(6) 0.000(4)
O16 0.277(10) 0.166(7) 0.226(8) 0.153(6) 0.215(8) 0.159(7)
O17 0.301(11) 0.090(5) 0.093(4) 0.024(4) 0.073(6) -0.047(6)
O18 0.083(3) 0.069(3) 0.075(3) 0.038(2) 0.037(2) 0.027(2)
O19 0.073(3) 0.128(5) 0.109(4) 0.048(3) 0.053(3) 0.050(3)
O20 0.107(4) 0.066(3) 0.068(3) 0.006(2) 0.041(3) 0.013(3)
O21 0.108(4) 0.082(4) 0.098(4) 0.020(3) -0.002(3) -0.046(3)
O22 0.062(3) 0.053(2) 0.107(4) 0.003(2) 0.048(3) 0.014(2)
O23 0.0320(19) 0.088(3) 0.091(3) -0.019(3) 0.010(2) 0.007(2)
O24 0.091(4) 0.109(4) 0.100(4) -0.052(4) -0.004(3) 0.013(3)
O25 0.093(4) 0.098(5) 0.261(9) 0.102(6) 0.054(5) 0.004(4)
O26 0.0330(15) 0.0283(15) 0.0324(15) 0.0024(12) 0.0116(12) 0.0030(12)
O27 0.099(5) 0.165(8) 0.187(9) -0.016(7) 0.056(5) -0.003(5)
O28 0.015(5) 0.097(11) 0.22(2) 0.066(12) 0.000(8) 0.010(6)
O29 0.034(8) 0.108(14) 0.118(14) -0.027(11) -0.008(8) -0.037(8)
O30 0.092(13) 0.093(13) 0.146(17) 0.074(12) 0.089(13) 0.049(11)
N1 0.037(2) 0.0306(19) 0.0368(19) -0.0011(15) 0.0126(16) 0.0058(15)
N2 0.042(2) 0.0274(18) 0.0348(19) -0.0012(15) 0.0165(16) 0.0008(15)
N3 0.0336(18) 0.0332(19) 0.0354(18) -0.0032(15) 0.0169(15) -0.0013(15)
N4 0.043(2) 0.0271(18) 0.042(2) -0.0028(16) 0.0204(17) -0.0007(16)
N5 0.042(2) 0.0305(19) 0.0354(19) -0.0060(15) 0.0188(16) -0.0080(16)
N6 0.0339(18) 0.0326(19) 0.0342(18) -0.0043(15) 0.0150(15) -0.0059(15)
N7 0.0338(18) 0.0327(19) 0.0323(18) 0.0005(15) 0.0141(15) -0.0009(15)
N8 0.0322(19) 0.041(2) 0.0346(19) 0.0002(16) 0.0152(15) 0.0028(16)
N9 0.0365(19) 0.041(2) 0.0284(17) 0.0022(15) 0.0105(15) -0.0065(16)
N10 0.0296(17) 0.0317(19) 0.0301(17) 0.0010(14) 0.0090(14) -0.0016(14)
N11 0.0358(19) 0.040(2) 0.0303(18) 0.0031(15) 0.0126(15) -0.0025(16)
N12 0.041(2) 0.041(2) 0.0311(18) -0.0035(16) 0.0168(16) -0.0040(17)
N13 0.063(4) 0.132(6) 0.087(5) -0.011(4) 0.017(3) 0.023(4)
C1 0.039(2) 0.043(3) 0.039(2) -0.001(2) 0.008(2) 0.005(2)
C2 0.037(2) 0.037(2) 0.031(2) 0.0008(18) 0.0066(18) 0.0014(19)
C3 0.042(2) 0.030(2) 0.039(2) -0.0066(18) 0.020(2) 0.0016(18)
C4 0.044(3) 0.032(2) 0.035(2) -0.0073(18) 0.0159(19) -0.0012(19)
C5 0.035(2) 0.035(2) 0.035(2) -0.0002(18) 0.0049(19) -0.0003(18)
C6 0.036(2) 0.035(2) 0.042(2) 0.0029(19) 0.011(2) 0.0034(19)
C7 0.048(3) 0.030(2) 0.052(3) 0.003(2) 0.018(2) 0.008(2)
C8 0.052(3) 0.030(2) 0.051(3) 0.001(2) 0.023(2) 0.005(2)
C9 0.072(4) 0.028(3) 0.076(4) 0.000(3) 0.023(3) 0.010(3)
C10 0.081(4) 0.034(3) 0.076(4) -0.016(3) 0.023(3) -0.005(3)
C11 0.070(4) 0.046(3) 0.061(3) -0.021(3) 0.028(3) -0.023(3)
C12 0.053(3) 0.063(4) 0.048(3) -0.015(3) 0.019(3) -0.019(3)
C13 0.046(3) 0.060(3) 0.043(3) -0.005(2) 0.017(2) -0.006(2)
C14 0.045(3) 0.042(3) 0.043(3) -0.008(2) 0.018(2) -0.005(2)
C15 0.041(2) 0.036(2) 0.040(2) -0.0067(19) 0.019(2) -0.0070(19)
C16 0.059(3) 0.036(3) 0.053(3) -0.010(2) 0.024(3) -0.012(2)
C17 0.037(2) 0.048(3) 0.051(3) -0.006(2) 0.020(2) 0.007(2)
C18 0.034(2) 0.043(3) 0.038(2) -0.0106(19) 0.0175(19) -0.0013(19)
C19 0.037(2) 0.065(3) 0.043(3) -0.007(2) 0.023(2) -0.004(2)
C20 0.050(3) 0.064(4) 0.051(3) -0.005(3) 0.026(2) -0.022(3)
C21 0.082(4) 0.046(3) 0.051(3) 0.002(2) 0.030(3) -0.025(3)
C22 0.084(4) 0.043(3) 0.044(3) 0.009(2) 0.022(3) -0.002(3)
C23 0.068(3) 0.040(3) 0.035(2) 0.008(2) 0.024(2) 0.009(2)
C24 0.045(3) 0.038(2) 0.032(2) 0.0004(18) 0.0187(19) 0.002(2)
C25 0.043(2) 0.034(2) 0.030(2) -0.0031(17) 0.0179(19) -0.0065(19)
C26 0.052(3) 0.044(3) 0.037(2) -0.004(2) 0.020(2) -0.013(2)
C27 0.050(3) 0.031(2) 0.041(2) 0.0024(19) 0.019(2) -0.009(2)
C28 0.039(2) 0.039(2) 0.034(2) -0.0041(19) 0.0158(19) -0.0119(19)
C29 0.047(3) 0.063(3) 0.032(2) 0.000(2) 0.015(2) -0.013(2)
C30 0.048(3) 0.081(4) 0.042(3) -0.011(3) 0.026(2) -0.018(3)
C31 0.039(3) 0.073(4) 0.058(3) -0.029(3) 0.026(2) -0.008(3)
C32 0.036(3) 0.059(3) 0.074(4) -0.031(3) 0.023(3) -0.003(2)
C33 0.038(3) 0.047(3) 0.063(3) -0.012(2) 0.019(2) -0.001(2)
C34 0.036(2) 0.043(3) 0.047(3) -0.010(2) 0.020(2) -0.003(2)
C35 0.026(2) 0.042(3) 0.038(2) -0.0125(19) 0.0134(18) -0.0052(18)
C36 0.038(2) 0.057(3) 0.040(2) -0.017(2) 0.018(2) -0.013(2)
C37 0.052(3) 0.026(2) 0.046(3) -0.0030(19) 0.021(2) 0.005(2)
C38 0.055(3) 0.028(2) 0.045(3) -0.0063(19) 0.028(2) -0.006(2)
C39 0.078(4) 0.033(3) 0.056(3) -0.008(2) 0.036(3) -0.002(2)
C40 0.085(4) 0.044(3) 0.053(3) -0.023(3) 0.034(3) -0.018(3)
C41 0.066(4) 0.071(4) 0.039(3) -0.022(3) 0.024(3) -0.032(3)
C42 0.050(3) 0.079(4) 0.039(3) -0.006(3) 0.014(2) -0.023(3)
C43 0.037(3) 0.065(4) 0.046(3) 0.001(2) 0.013(2) -0.014(2)
C44 0.036(2) 0.051(3) 0.038(2) -0.002(2) 0.014(2) -0.009(2)
C45 0.042(2) 0.043(3) 0.029(2) -0.0080(19) 0.0162(19) -0.015(2)
C46 0.053(3) 0.051(3) 0.039(2) -0.013(2) 0.021(2) -0.021(2)
C47 0.030(2) 0.028(2) 0.0281(19) -0.0051(16) 0.0107(16) -0.0049(16)
C48 0.031(2) 0.040(3) 0.044(3) -0.003(2) 0.0115(19) 0.0043(19)
C49 0.033(2) 0.041(3) 0.038(2) -0.004(2) 0.0030(19) 0.0015(19)
C50 0.046(3) 0.036(2) 0.027(2) -0.0055(18) 0.0108(19) -0.002(2)
C51 0.038(2) 0.039(2) 0.029(2) -0.0050(18) 0.0138(18) -0.0038(19)
C52 0.035(2) 0.038(2) 0.033(2) 0.0008(18) 0.0100(18) 0.0031(19)
C53 0.030(2) 0.048(3) 0.038(2) 0.002(2) 0.0111(19) 0.0029(19)
C54 0.049(3) 0.040(3) 0.039(2) -0.003(2) 0.023(2) 0.002(2)
C55 0.051(3) 0.041(3) 0.029(2) -0.0029(18) 0.018(2) -0.010(2)
C56 0.069(4) 0.049(3) 0.044(3) -0.007(2) 0.029(3) -0.010(3)
C57 0.077(4) 0.068(4) 0.038(3) -0.013(3) 0.024(3) -0.029(3)
C58 0.059(4) 0.104(5) 0.036(3) -0.003(3) 0.014(3) -0.042(4)
C59 0.046(3) 0.123(6) 0.039(3) 0.020(3) 0.004(3) -0.029(4)
C60 0.039(3) 0.091(5) 0.049(3) 0.027(3) 0.010(2) -0.009(3)
C61 0.036(3) 0.070(4) 0.038(3) 0.009(2) 0.007(2) -0.010(2)
C62 0.041(3) 0.053(3) 0.030(2) 0.006(2) 0.0113(19) -0.017(2)
C63 0.058(3) 0.072(4) 0.029(2) -0.001(2) 0.016(2) -0.033(3)
C64 0.043(2) 0.030(2) 0.035(2) 0.0019(18) 0.0130(19) 0.0015(19)
C65 0.033(2) 0.032(2) 0.027(2) 0.0007(17) 0.0069(17) -0.0025(17)
C66 0.038(2) 0.038(2) 0.040(2) 0.008(2) 0.012(2) 0.0030(19)
C67 0.044(3) 0.046(3) 0.032(2) 0.009(2) 0.012(2) -0.001(2)
C68 0.037(2) 0.052(3) 0.040(2) 0.002(2) 0.017(2) -0.007(2)
C69 0.039(3) 0.049(3) 0.050(3) -0.008(2) 0.024(2) -0.007(2)
C70 0.030(2) 0.041(3) 0.045(3) -0.001(2) 0.0120(19) -0.0002(19)
C71 0.032(2) 0.036(2) 0.037(2) 0.0014(18) 0.0142(18) -0.0023(18)
C72 0.027(2) 0.034(2) 0.032(2) -0.0007(17) 0.0118(17) -0.0054(16)
C73 0.032(2) 0.041(2) 0.031(2) -0.0003(18) 0.0115(18) -0.0057(18)
C74 0.038(2) 0.054(3) 0.039(2) 0.002(2) 0.022(2) 0.002(2)
C75 0.037(2) 0.050(3) 0.030(2) 0.0058(19) 0.0121(18) -0.002(2)
C76 0.043(3) 0.056(3) 0.045(3) 0.005(2) 0.019(2) -0.008(2)
C77 0.045(3) 0.055(3) 0.045(3) 0.004(2) 0.015(2) -0.016(2)
C78 0.067(4) 0.040(3) 0.047(3) 0.000(2) 0.018(3) -0.014(3)
C79 0.071(4) 0.035(3) 0.045(3) 0.000(2) 0.019(3) -0.001(2)
C80 0.046(3) 0.048(3) 0.039(2) 0.005(2) 0.011(2) 0.011(2)
C81 0.037(2) 0.043(3) 0.033(2) 0.0087(19) 0.0114(19) 0.002(2)
C82 0.039(2) 0.036(2) 0.029(2) 0.0029(17) 0.0111(18) -0.0004(19)
C83 0.044(3) 0.045(3) 0.030(2) 0.0034(19) 0.007(2) -0.012(2)
C84 0.040(2) 0.044(3) 0.044(3) -0.004(2) 0.019(2) 0.006(2)
C85 0.041(2) 0.042(3) 0.033(2) -0.0024(19) 0.0193(19) -0.001(2)
C86 0.054(3) 0.043(3) 0.050(3) -0.009(2) 0.029(2) -0.003(2)
C87 0.063(3) 0.042(3) 0.050(3) -0.012(2) 0.031(3) -0.010(2)
C88 0.054(3) 0.056(3) 0.038(3) -0.001(2) 0.019(2) -0.016(3)
C89 0.046(3) 0.062(3) 0.043(3) 0.002(2) 0.012(2) -0.020(3)
C90 0.045(3) 0.063(4) 0.040(3) 0.006(2) 0.010(2) -0.003(2)
C91 0.046(3) 0.049(3) 0.034(2) 0.000(2) 0.013(2) 0.001(2)
C92 0.041(2) 0.045(3) 0.027(2) 0.0019(18) 0.0148(18) -0.004(2)
C93 0.056(3) 0.047(3) 0.034(2) -0.003(2) 0.024(2) -0.014(2)
C94 0.028(2) 0.033(2) 0.0245(18) -0.0018(16) 0.0066(16) -0.0065(17)
C95 0.042(3) 0.049(3) 0.052(3) 0.009(2) 0.015(2) 0.009(2)
C96 0.051(3) 0.066(4) 0.056(3) 0.009(3) 0.015(3) 0.007(3)
C97 0.066(4) 0.108(6) 0.079(5) -0.031(4) 0.029(4) 0.001(4)
C98 0.113(8) 0.165(11) 0.127(9) -0.029(8) 0.020(7) 0.063(8)
C99 0.101(7) 0.137(10) 0.147(10) 0.061(8) 0.054(7) 0.017(7)

loop_
_atom_type_symbol
_atom_type_description
_atom_type_scat_dispersion_real
_atom_type_scat_dispersion_imag
_atom_type_scat_source
C C 0.0033 0.0016
;
International Tables for Crystallography
(Vol. C, Tables 4.2.6.8 and 6.1.1.4)
;
H H 0.0000 0.0000
;
International Tables for Crystallography
(Vol. C, Table 6.1.1.4)
;
Cl Cl 0.1484 0.1585
;
International Tables for Crystallography
(Vol. C, Tables 4.2.6.8 and 6.1.1.4)
;
N N 0.0061 0.0033
;
International Tables for Crystallography
(Vol. C, Tables 4.2.6.8 and 6.1.1.4)
;
O O 0.0106 0.0060
;
International Tables for Crystallography
(Vol. C, Tables 4.2.6.8 and 6.1.1.4)
;
Zn Zn 0.2839 1.4301
;
International Tables for Crystallography
(Vol. C, Tables 4.2.6.8 and 6.1.1.4)
;

loop_
_geom_angle_atom_site_label_1
_geom_angle_atom_site_label_2
_geom_angle_atom_site_label_3
_geom_angle
_geom_angle_site_symmetry_1
_geom_angle_site_symmetry_3
O3 Zn1 N3 111.16(13) . .
O3 Zn1 N4 110.18(13) . .
N3 Zn1 N4 109.64(14) . .
O3 Zn1 N1 156.59(13) . .
N3 Zn1 N1 82.81(14) . .
N4 Zn1 N1 80.66(15) . .
O3 Zn1 O26 60.87(10) . .
N3 Zn1 O26 164.26(12) . .
N4 Zn1 O26 86.10(12) . .
N1 Zn1 O26 100.69(12) . .
O3 Zn1 O1 88.10(11) . .
N3 Zn1 O1 84.88(12) . .
N4 Zn1 O1 149.09(13) . .
N1 Zn1 O1 74.12(12) . .
O26 Zn1 O1 81.40(10) . .
O3 Zn1 C47 30.68(12) . .
N3 Zn1 C47 140.38(14) . .
N4 Zn1 C47 99.07(14) . .
N1 Zn1 C47 129.57(14) . .
O26 Zn1 C47 30.19(11) . .
O1 Zn1 C47 83.97(11) . .
O4 Zn2 N6 119.86(13) 3_665 .
O4 Zn2 N5 103.10(13) 3_665 .
N6 Zn2 N5 106.45(14) . .
O4 Zn2 N2 151.25(13) 3_665 .
N6 Zn2 N2 84.74(14) . .
N5 Zn2 N2 81.52(14) . .
O4 Zn2 O26 61.19(10) 3_665 3_665
N6 Zn2 O26 162.89(12) . 3_665
N5 Zn2 O26 89.16(12) . 3_665
N2 Zn2 O26 90.84(12) . 3_665
O4 Zn2 C47 31.02(12) 3_665 3_665
N6 Zn2 C47 149.17(14) . 3_665
N5 Zn2 C47 94.60(13) . 3_665
N2 Zn2 C47 121.17(14) . 3_665
O26 Zn2 C47 30.35(11) 3_665 3_665
O7 Zn3 N10 118.69(13) . .
O7 Zn3 N7 151.90(13) . .
N10 Zn3 N7 84.46(14) . .
O7 Zn3 N9 106.11(13) . .
N10 Zn3 N9 104.69(14) . .
N7 Zn3 N9 80.60(14) . .
O7 Zn3 O8 61.34(11) . .
N10 Zn3 O8 161.87(12) . .
N7 Zn3 O8 91.59(12) . .
N9 Zn3 O8 92.05(12) . .
O7 Zn3 C94 30.95(12) . .
N10 Zn3 C94 147.33(14) . .
N7 Zn3 C94 121.94(14) . .
N9 Zn3 C94 98.90(13) . .
O8 Zn3 C94 30.47(12) . .
O9 Zn4 N11 115.28(13) 3 .
O9 Zn4 N8 158.38(13) 3 .
N11 Zn4 N8 82.32(15) . .
O9 Zn4 N12 104.14(13) 3 .
N11 Zn4 N12 111.44(14) . .
N8 Zn4 N12 78.83(14) . .
O9 Zn4 O6 90.95(11) 3 .
N11 Zn4 O6 87.76(12) . .
N8 Zn4 O6 76.68(12) . .
N12 Zn4 O6 146.36(13) . .
O9 Zn4 O8 59.73(11) 3 3
N11 Zn4 O8 168.15(12) . 3
N8 Zn4 O8 100.47(12) . 3
N12 Zn4 O8 80.40(12) . 3
O6 Zn4 O8 81.76(10) . 3
O9 Zn4 C94 30.08(12) 3 3
N11 Zn4 C94 144.46(14) . 3
N8 Zn4 C94 129.72(14) . 3
N12 Zn4 C94 92.14(13) . 3
O6 Zn4 C94 86.14(11) . 3
O8 Zn4 C94 29.65(11) 3 3
O12 Cl1 O11 116.7(5) . .
O12 Cl1 O10 114.0(4) . .
O11 Cl1 O10 112.6(3) . .
O12 Cl1 O13 104.6(5) . .
O11 Cl1 O13 99.6(5) . .
O10 Cl1 O13 107.6(4) . .
O15 Cl2 O17 106.1(6) . .
O15 Cl2 O16 112.0(7) . .
O17 Cl2 O16 106.7(5) . .
O15 Cl2 O14 108.8(5) . .
O17 Cl2 O14 113.2(5) . .
O16 Cl2 O14 110.1(3) . .
O21 Cl3 O19 112.6(4) . .
O21 Cl3 O18 110.3(3) . .
O19 Cl3 O18 109.6(3) . .
O21 Cl3 O20 108.0(4) . .
O19 Cl3 O20 107.2(3) . .
O18 Cl3 O20 109.1(3) . .
O25 Cl4 O22 117.2(4) . .
O25 Cl4 O23 115.4(4) . .
O22 Cl4 O23 112.7(3) . .
O25 Cl4 O24 101.4(5) . .
O22 Cl4 O24 103.0(3) . .
O23 Cl4 O24 104.6(3) . .
C2 O1 C3 112.4(3) . .
C2 O1 Zn1 99.9(2) . .
C3 O1 Zn1 122.3(2) . .
C5 O2 C4 111.1(3) . .
C47 O3 Zn1 98.1(2) . .
C47 O4 Zn2 97.7(2) . 3_665
C49 O5 C50 110.0(3) . .
C51 O6 C52 113.6(3) . .
C51 O6 Zn4 122.9(2) . .
C52 O6 Zn4 102.2(2) . .
C94 O7 Zn3 97.1(3) . .
C94 O8 Zn3 81.8(2) . .
C94 O8 Zn4 79.9(2) . 3
Zn3 O8 Zn4 160.68(14) . 3
C94 O9 Zn4 100.2(2) . 3
C47 O26 Zn2 80.4(2) . 3_665
C47 O26 Zn1 81.1(2) . .
Zn2 O26 Zn1 159.81(13) 3_665 .
C99 O27 H27 109.5 . .
O30 O28 O29 97(2) . .
C17 N1 C7 110.1(4) . .
C17 N1 C1 110.7(4) . .
C7 N1 C1 111.9(4) . .
C17 N1 Zn1 103.1(3) . .
C7 N1 Zn1 105.2(3) . .
C1 N1 Zn1 115.4(3) . .
C6 N2 C27 112.3(4) . .
C6 N2 C37 111.3(4) . .
C27 N2 C37 110.9(4) . .
C6 N2 Zn2 111.1(3) . .
C27 N2 Zn2 104.8(3) . .
C37 N2 Zn2 106.1(3) . .
C18 N3 C25 119.9(4) . .
C18 N3 Zn1 111.0(3) . .
C25 N3 Zn1 125.7(3) . .
C8 N4 C15 119.2(4) . .
C8 N4 Zn1 112.5(3) . .
C15 N4 Zn1 128.1(3) . .
C38 N5 C45 120.0(4) . .
C38 N5 Zn2 112.0(3) . .
C45 N5 Zn2 127.3(3) . .
C28 N6 C35 120.4(4) . .
C28 N6 Zn2 111.7(3) . .
C35 N6 Zn2 127.4(3) . .
C48 N7 C54 111.2(3) . .
C48 N7 C64 112.4(3) . .
C54 N7 C64 109.9(3) . .
C48 N7 Zn3 110.6(3) . .
C54 N7 Zn3 106.6(3) . .
C64 N7 Zn3 105.8(3) . .
C84 N8 C74 110.6(4) . .
C84 N8 C53 112.5(4) . .
C74 N8 C53 110.4(4) . .
C84 N8 Zn4 106.9(3) . .
C74 N8 Zn4 102.9(3) . .
C53 N8 Zn4 113.1(3) . .
C55 N9 C62 119.3(4) . .
C55 N9 Zn3 112.7(3) . .
C62 N9 Zn3 128.0(3) . .
C65 N10 C72 119.3(4) . .
C65 N10 Zn3 111.3(3) . .
C72 N10 Zn3 128.2(3) . .
C75 N11 C82 119.0(4) . .
C75 N11 Zn4 111.2(3) . .
C82 N11 Zn4 128.2(3) . .
C85 N12 C92 118.6(4) . .
C85 N12 Zn4 112.4(3) . .
C92 N12 Zn4 127.7(3) . .
N1 C1 C2 111.7(4) . .
N1 C1 H1A 109.3 . .
C2 C1 H1A 109.3 . .
N1 C1 H1B 109.3 . .
C2 C1 H1B 109.3 . .
H1A C1 H1B 108.0 . .
O1 C2 C1 106.6(4) . .
O1 C2 H2A 110.4 . .
C1 C2 H2A 110.4 . .
O1 C2 H2B 110.4 . .
C1 C2 H2B 110.4 . .
H2A C2 H2B 108.6 . .
O1 C3 C4 107.2(3) . .
O1 C3 H3A 110.3 . .
C4 C3 H3A 110.3 . .
O1 C3 H3B 110.3 . .
C4 C3 H3B 110.3 . .
H3A C3 H3B 108.5 . .
O2 C4 C3 108.5(3) . .
O2 C4 H4A 110.0 . .
C3 C4 H4A 110.0 . .
O2 C4 H4B 110.0 . .
C3 C4 H4B 110.0 . .
H4A C4 H4B 108.4 . .
O2 C5 C6 108.5(4) . .
O2 C5 H5A 110.0 . .
C6 C5 H5A 110.0 . .
O2 C5 H5B 110.0 . .
C6 C5 H5B 110.0 . .
H5A C5 H5B 108.4 . .
N2 C6 C5 111.6(4) . .
N2 C6 H6A 109.3 . .
C5 C6 H6A 109.3 . .
N2 C6 H6B 109.3 . .
C5 C6 H6B 109.3 . .
H6A C6 H6B 108.0 . .
N1 C7 C8 111.8(4) . .
N1 C7 H7A 109.3 . .
C8 C7 H7A 109.3 . .
N1 C7 H7B 109.3 . .
C8 C7 H7B 109.3 . .
H7A C7 H7B 107.9 . .
N4 C8 C9 122.5(5) . .
N4 C8 C7 117.7(4) . .
C9 C8 C7 119.8(5) . .
C10 C9 C8 118.7(5) . .
C10 C9 H9 120.7 . .
C8 C9 H9 120.7 . .
C9 C10 C16 120.4(5) . .
C9 C10 H10 119.8 . .
C16 C10 H10 119.8 . .
C12 C11 C16 120.0(5) . .
C12 C11 H11 120.0 . .
C16 C11 H11 120.0 . .
C11 C12 C13 120.9(5) . .
C11 C12 H12 119.5 . .
C13 C12 H12 119.5 . .
C14 C13 C12 120.5(5) . .
C14 C13 H13 119.8 . .
C12 C13 H13 119.8 . .
C13 C14 C15 120.3(5) . .
C13 C14 H14 119.9 . .
C15 C14 H14 119.9 . .
N4 C15 C16 121.6(4) . .
N4 C15 C14 119.6(4) . .
C16 C15 C14 118.8(4) . .
C10 C16 C15 117.6(5) . .
C10 C16 C11 122.9(5) . .
C15 C16 C11 119.5(5) . .
N1 C17 C18 109.9(4) . .
N1 C17 H17A 109.7 . .
C18 C17 H17A 109.7 . .
N1 C17 H17B 109.7 . .
C18 C17 H17B 109.7 . .
H17A C17 H17B 108.2 . .
N3 C18 C19 122.4(5) . .
N3 C18 C17 115.6(4) . .
C19 C18 C17 122.0(4) . .
C20 C19 C18 118.7(5) . .
C20 C19 H19 120.6 . .
C18 C19 H19 120.6 . .
C19 C20 C26 120.8(5) . .
C19 C20 H20 119.6 . .
C26 C20 H20 119.6 . .
C22 C21 C26 121.2(5) . .
C22 C21 H21 119.4 . .
C26 C21 H21 119.4 . .
C21 C22 C23 120.2(5) . .
C21 C22 H22 119.9 . .
C23 C22 H22 119.9 . .
C24 C23 C22 120.5(5) . .
C24 C23 H23 119.7 . .
C22 C23 H23 119.7 . .
C23 C24 C25 120.5(5) . .
C23 C24 H24 119.8 . .
C25 C24 H24 119.8 . .
N3 C25 C24 120.0(4) . .
N3 C25 C26 120.2(4) . .
C24 C25 C26 119.7(4) . .
C20 C26 C25 118.0(5) . .
C20 C26 C21 124.1(5) . .
C25 C26 C21 117.8(5) . .
N2 C27 C28 113.7(4) . .
N2 C27 H27A 108.8 . .
C28 C27 H27A 108.8 . .
N2 C27 H27B 108.8 . .
C28 C27 H27B 108.8 . .
H27A C27 H27B 107.7 . .
N6 C28 C29 121.8(5) . .
N6 C28 C27 117.9(4) . .
C29 C28 C27 120.2(4) . .
C30 C29 C28 119.1(5) . .
C30 C29 H29 120.4 . .
C28 C29 H29 120.4 . .
C29 C30 C36 120.7(5) . .
C29 C30 H30 119.7 . .
C36 C30 H30 119.7 . .
C32 C31 C36 121.1(5) . .
C32 C31 H31 119.5 . .
C36 C31 H31 119.5 . .
C31 C32 C33 120.5(5) . .
C31 C32 H32 119.8 . .
C33 C32 H32 119.8 . .
C34 C33 C32 120.1(5) . .
C34 C33 H33 119.9 . .
C32 C33 H33 119.9 . .
C33 C34 C35 120.1(5) . .
C33 C34 H34 119.9 . .
C35 C34 H34 119.9 . .
N6 C35 C34 120.0(4) . .
N6 C35 C36 120.4(4) . .
C34 C35 C36 119.6(4) . .
C30 C36 C31 123.8(5) . .
C30 C36 C35 117.6(5) . .
C31 C36 C35 118.6(5) . .
N2 C37 C38 112.6(4) . .
N2 C37 H37A 109.1 . .
C38 C37 H37A 109.1 . .
N2 C37 H37B 109.1 . .
C38 C37 H37B 109.1 . .
H37A C37 H37B 107.8 . .
N5 C38 C39 122.0(5) . .
N5 C38 C37 118.3(4) . .
C39 C38 C37 119.7(5) . .
C40 C39 C38 119.1(5) . .
C40 C39 H39 120.5 . .
C38 C39 H39 120.5 . .
C39 C40 C46 120.3(5) . .
C39 C40 H40 119.8 . .
C46 C40 H40 119.8 . .
C42 C41 C46 120.6(5) . .
C42 C41 H41 119.7 . .
C46 C41 H41 119.7 . .
C41 C42 C43 120.6(5) . .
C41 C42 H42 119.7 . .
C43 C42 H42 119.7 . .
C44 C43 C42 119.9(6) . .
C44 C43 H43 120.0 . .
C42 C43 H43 120.0 . .
C43 C44 C45 120.7(5) . .
C43 C44 H44 119.7 . .
C45 C44 H44 119.7 . .
N5 C45 C44 119.9(4) . .
N5 C45 C46 120.9(5) . .
C44 C45 C46 119.2(4) . .
C45 C46 C40 117.8(5) . .
C45 C46 C41 118.9(5) . .
C40 C46 C41 123.3(5) . .
O26 C47 O3 120.0(4) . .
O26 C47 O4 120.1(4) . .
O3 C47 O4 119.9(4) . .
O26 C47 Zn2 69.3(2) . 3_665
O3 C47 Zn2 168.4(3) . 3_665
O4 C47 Zn2 51.30(19) . 3_665
O26 C47 Zn1 68.7(2) . .
O3 C47 Zn1 51.25(19) . .
O4 C47 Zn1 171.2(3) . .
Zn2 C47 Zn1 137.30(18) 3_665 .
N7 C48 C49 112.1(4) . .
N7 C48 H48A 109.2 . .
C49 C48 H48A 109.2 . .
N7 C48 H48B 109.2 . .
C49 C48 H48B 109.2 . .
H48A C48 H48B 107.9 . .
O5 C49 C48 109.0(4) . .
O5 C49 H49A 109.9 . .
C48 C49 H49A 109.9 . .
O5 C49 H49B 109.9 . .
C48 C49 H49B 109.9 . .
H49A C49 H49B 108.3 . .
O5 C50 C51 109.7(3) . .
O5 C50 H50A 109.7 . .
C51 C50 H50A 109.7 . .
O5 C50 H50B 109.7 . .
C51 C50 H50B 109.7 . .
H50A C50 H50B 108.2 . .
O6 C51 C50 105.9(3) . .
O6 C51 H51A 110.6 . .
C50 C51 H51A 110.6 . .
O6 C51 H51B 110.6 . .
C50 C51 H51B 110.6 . .
H51A C51 H51B 108.7 . .
O6 C52 C53 106.5(3) . .
O6 C52 H52A 110.4 . .
C53 C52 H52A 110.4 . .
O6 C52 H52B 110.4 . .
C53 C52 H52B 110.4 . .
H52A C52 H52B 108.6 . .
C52 C53 N8 110.6(4) . .
C52 C53 H53A 109.5 . .
N8 C53 H53A 109.5 . .
C52 C53 H53B 109.5 . .
N8 C53 H53B 109.5 . .
H53A C53 H53B 108.1 . .
N7 C54 C55 111.2(4) . .
N7 C54 H54A 109.4 . .
C55 C54 H54A 109.4 . .
N7 C54 H54B 109.4 . .
C55 C54 H54B 109.4 . .
H54A C54 H54B 108.0 . .
N9 C55 C56 122.7(5) . .
N9 C55 C54 116.9(4) . .
C56 C55 C54 120.4(5) . .
C57 C56 C55 119.2(5) . .
C57 C56 H56 120.4 . .
C55 C56 H56 120.4 . .
C56 C57 C63 120.5(5) . .
C56 C57 H57 119.7 . .
C63 C57 H57 119.7 . .
C59 C58 C63 120.6(6) . .
C59 C58 H58 119.7 . .
C63 C58 H58 119.7 . .
C58 C59 C60 121.5(6) . .
C58 C59 H59 119.2 . .
C60 C59 H59 119.2 . .
C59 C60 C61 119.9(7) . .
C59 C60 H60 120.0 . .
C61 C60 H60 120.0 . .
C60 C61 C62 120.3(6) . .
C60 C61 H61 119.9 . .
C62 C61 H61 119.9 . .
N9 C62 C61 119.6(4) . .
N9 C62 C63 120.7(5) . .
C61 C62 C63 119.7(5) . .
C57 C63 C62 117.5(5) . .
C57 C63 C58 124.5(6) . .
C62 C63 C58 118.0(6) . .
N7 C64 C65 113.0(4) . .
N7 C64 H64A 109.0 . .
C65 C64 H64A 109.0 . .
N7 C64 H64B 109.0 . .
C65 C64 H64B 109.0 . .
H64A C64 H64B 107.8 . .
N10 C65 C66 122.5(4) . .
N10 C65 C64 117.9(4) . .
C66 C65 C64 119.5(4) . .
C67 C66 C65 119.6(4) . .
C67 C66 H66 120.2 . .
C65 C66 H66 120.2 . .
C66 C67 C73 119.6(4) . .
C66 C67 H67 120.2 . .
C73 C67 H67 120.2 . .
C69 C68 C73 120.8(4) . .
C69 C68 H68 119.6 . .
C73 C68 H68 119.6 . .
C68 C69 C70 120.2(4) . .
C68 C69 H69 119.9 . .
C70 C69 H69 119.9 . .
C71 C70 C69 120.9(4) . .
C71 C70 H70 119.5 . .
C69 C70 H70 119.5 . .
C70 C71 C72 119.7(4) . .
C70 C71 H71 120.2 . .
C72 C71 H71 120.2 . .
N10 C72 C71 119.7(4) . .
N10 C72 C73 120.8(4) . .
C71 C72 C73 119.5(4) . .
C68 C73 C67 122.8(4) . .
C68 C73 C72 118.8(4) . .
C67 C73 C72 118.3(4) . .
N8 C74 C75 109.7(4) . .
N8 C74 H74A 109.7 . .
C75 C74 H74A 109.7 . .
N8 C74 H74B 109.7 . .
C75 C74 H74B 109.7 . .
H74A C74 H74B 108.2 . .
N11 C75 C76 122.7(5) . .
N11 C75 C74 116.6(4) . .
C76 C75 C74 120.7(4) . .
C77 C76 C75 119.0(5) . .
C77 C76 H76 120.5 . .
C75 C76 H76 120.5 . .
C76 C77 C83 120.1(5) . .
C76 C77 H77 119.9 . .
C83 C77 H77 119.9 . .
C79 C78 C83 119.9(5) . .
C79 C78 H78 120.0 . .
C83 C78 H78 120.0 . .
C78 C79 C80 120.7(5) . .
C78 C79 H79 119.7 . .
C80 C79 H79 119.7 . .
C81 C80 C79 120.4(5) . .
C81 C80 H80 119.8 . .
C79 C80 H80 119.8 . .
C80 C81 C82 120.0(5) . .
C80 C81 H81 120.0 . .
C82 C81 H81 120.0 . .
N11 C82 C83 121.5(4) . .
N11 C82 C81 119.2(4) . .
C83 C82 C81 119.2(4) . .
C78 C83 C82 119.8(5) . .
C78 C83 C77 122.5(5) . .
C82 C83 C77 117.7(5) . .
N8 C84 C85 111.5(4) . .
N8 C84 H84A 109.3 . .
C85 C84 H84A 109.3 . .
N8 C84 H84B 109.3 . .
C85 C84 H84B 109.3 . .
H84A C84 H84B 108.0 . .
N12 C85 C86 123.0(4) . .
N12 C85 C84 117.6(4) . .
C86 C85 C84 119.2(4) . .
C87 C86 C85 118.6(5) . .
C87 C86 H86 120.7 . .
C85 C86 H86 120.7 . .
C86 C87 C93 120.5(5) . .
C86 C87 H87 119.7 . .
C93 C87 H87 119.7 . .
C89 C88 C93 120.8(5) . .
C89 C88 H88 119.6 . .
C93 C88 H88 119.6 . .
C88 C89 C90 120.1(5) . .
C88 C89 H89 119.9 . .
C90 C89 H89 119.9 . .
C91 C90 C89 121.7(5) . .
C91 C90 H90 119.2 . .
C89 C90 H90 119.2 . .
C90 C91 C92 119.2(5) . .
C90 C91 H91 120.4 . .
C92 C91 H91 120.4 . .
N12 C92 C93 121.0(4) . .
N12 C92 C91 119.1(4) . .
C93 C92 C91 119.8(4) . .
C87 C93 C92 118.2(5) . .
C87 C93 C88 123.4(5) . .
C92 C93 C88 118.4(5) . .
O8 C94 O7 119.5(4) . .
O8 C94 O9 120.2(4) . .
O7 C94 O9 120.3(4) . .
O8 C94 Zn3 67.7(2) . .
O7 C94 Zn3 52.0(2) . .
O9 C94 Zn3 170.9(3) . .
O8 C94 Zn4 70.5(2) . 3
O7 C94 Zn4 169.9(3) . 3
O9 C94 Zn4 49.76(19) . 3
Zn3 C94 Zn4 137.74(18) . 3
Cl5 C95 Cl6 110.7(3) . .
Cl5 C95 Cl7 109.1(3) . .
Cl6 C95 Cl7 110.4(3) . .
Cl5 C95 H95 108.9 . .
Cl6 C95 H95 108.9 . .
Cl7 C95 H95 108.9 . .
Cl9 C96 Cl10 110.6(4) . .
Cl9 C96 Cl8 111.5(4) . .
Cl10 C96 Cl8 109.0(3) . .
Cl9 C96 H96 108.6 . .
Cl10 C96 H96 108.6 . .
Cl8 C96 H96 108.6 . .
N13 C97 C98 177.8(10) . .
C97 C98 H98A 109.5 . .
C97 C98 H98B 109.5 . .
H98A C98 H98B 109.5 . .
C97 C98 H98C 109.5 . .
H98A C98 H98C 109.5 . .
H98B C98 H98C 109.5 . .
O27 C99 H99A 109.5 . .
O27 C99 H99B 109.5 . .
H99A C99 H99B 109.5 . .
O27 C99 H99C 109.5 . .
H99A C99 H99C 109.5 . .
H99B C99 H99C 109.5 . .

loop_
_geom_bond_atom_site_label_1
_geom_bond_atom_site_label_2
_geom_bond_distance
_geom_bond_site_symmetry_2
Zn1 O3 1.973(3) .
Zn1 N3 2.072(3) .
Zn1 N4 2.087(4) .
Zn1 N1 2.122(4) .
Zn1 O26 2.363(3) .
Zn1 O1 2.469(3) .
Zn1 C47 2.505(4) .
Zn2 O4 1.960(3) 3_665
Zn2 N6 2.045(3) .
Zn2 N5 2.093(3) .
Zn2 N2 2.099(4) .
Zn2 O26 2.361(3) 3_665
Zn2 C47 2.488(4) 3_665
Zn3 O7 1.979(3) .
Zn3 N10 2.067(3) .
Zn3 N7 2.090(4) .
Zn3 N9 2.118(4) .
Zn3 O8 2.329(3) .
Zn3 C94 2.492(4) .
Zn4 O9 1.970(3) 3
Zn4 N11 2.080(4) .
Zn4 N8 2.123(4) .
Zn4 N12 2.126(4) .
Zn4 O6 2.375(3) .
Zn4 O8 2.432(3) 3
Zn4 C94 2.540(4) 3
Cl1 O12 1.339(5) .
Cl1 O11 1.395(6) .
Cl1 O10 1.410(4) .
Cl1 O13 1.471(7) .
Cl2 O15 1.365(8) .
Cl2 O17 1.389(6) .
Cl2 O16 1.402(7) .
Cl2 O14 1.407(6) .
Cl3 O21 1.393(5) .
Cl3 O19 1.412(4) .
Cl3 O18 1.425(4) .
Cl3 O20 1.452(5) .
Cl4 O25 1.350(6) .
Cl4 O22 1.397(4) .
Cl4 O23 1.407(4) .
Cl4 O24 1.496(6) .
Cl5 C95 1.751(6) .
Cl6 C95 1.754(5) .
Cl7 C95 1.766(6) .
Cl8 C96 1.747(6) .
Cl9 C96 1.722(6) .
Cl10 C96 1.732(6) .
O1 C2 1.426(5) .
O1 C3 1.429(5) .
O2 C5 1.427(5) .
O2 C4 1.437(5) .
O3 C47 1.291(5) .
O4 C47 1.294(5) .
O5 C49 1.429(5) .
O5 C50 1.430(5) .
O6 C51 1.433(5) .
O6 C52 1.439(5) .
O7 C94 1.292(5) .
O8 C94 1.277(5) .
O9 C94 1.293(5) .
O26 C47 1.275(5) .
O27 C99 1.443(13) .
O27 H27 0.8400 .
O28 O30 0.89(2) .
O28 O29 1.49(3) .
N1 C17 1.475(6) .
N1 C7 1.477(6) .
N1 C1 1.493(6) .
N2 C6 1.476(6) .
N2 C27 1.476(6) .
N2 C37 1.478(5) .
N3 C18 1.328(5) .
N3 C25 1.367(6) .
N4 C8 1.327(6) .
N4 C15 1.371(6) .
N5 C38 1.310(6) .
N5 C45 1.383(6) .
N6 C28 1.318(6) .
N6 C35 1.376(5) .
N7 C48 1.473(6) .
N7 C54 1.474(5) .
N7 C64 1.491(5) .
N8 C84 1.467(6) .
N8 C74 1.488(6) .
N8 C53 1.502(6) .
N9 C55 1.311(6) .
N9 C62 1.379(6) .
N10 C65 1.334(5) .
N10 C72 1.375(5) .
N11 C75 1.329(6) .
N11 C82 1.379(6) .
N12 C85 1.326(6) .
N12 C92 1.387(6) .
N13 C97 1.085(9) .
C1 C2 1.494(6) .
C1 H1A 0.9900 .
C1 H1B 0.9900 .
C2 H2A 0.9900 .
C2 H2B 0.9900 .
C3 C4 1.508(6) .
C3 H3A 0.9900 .
C3 H3B 0.9900 .
C4 H4A 0.9900 .
C4 H4B 0.9900 .
C5 C6 1.512(6) .
C5 H5A 0.9900 .
C5 H5B 0.9900 .
C6 H6A 0.9900 .
C6 H6B 0.9900 .
C7 C8 1.502(7) .
C7 H7A 0.9900 .
C7 H7B 0.9900 .
C8 C9 1.408(7) .
C9 C10 1.372(8) .
C9 H9 0.9500 .
C10 C16 1.408(8) .
C10 H10 0.9500 .
C11 C12 1.357(8) .
C11 C16 1.413(8) .
C11 H11 0.9500 .
C12 C13 1.392(8) .
C12 H12 0.9500 .
C13 C14 1.368(7) .
C13 H13 0.9500 .
C14 C15 1.410(7) .
C14 H14 0.9500 .
C15 C16 1.409(6) .
C17 C18 1.511(7) .
C17 H17A 0.9900 .
C17 H17B 0.9900 .
C18 C19 1.402(6) .
C19 C20 1.354(8) .
C19 H19 0.9500 .
C20 C26 1.398(8) .
C20 H20 0.9500 .
C21 C22 1.362(9) .
C21 C26 1.429(8) .
C21 H21 0.9500 .
C22 C23 1.398(8) .
C22 H22 0.9500 .
C23 C24 1.377(6) .
C23 H23 0.9500 .
C24 C25 1.402(6) .
C24 H24 0.9500 .
C25 C26 1.419(6) .
C27 C28 1.504(7) .
C27 H27A 0.9900 .
C27 H27B 0.9900 .
C28 C29 1.406(6) .
C29 C30 1.359(8) .
C29 H29 0.9500 .
C30 C36 1.406(8) .
C30 H30 0.9500 .
C31 C32 1.348(9) .
C31 C36 1.409(7) .
C31 H31 0.9500 .
C32 C33 1.409(8) .
C32 H32 0.9500 .
C33 C34 1.373(7) .
C33 H33 0.9500 .
C34 C35 1.403(7) .
C34 H34 0.9500 .
C35 C36 1.414(6) .
C37 C38 1.511(7) .
C37 H37A 0.9900 .
C37 H37B 0.9900 .
C38 C39 1.415(6) .
C39 C40 1.362(8) .
C39 H39 0.9500 .
C40 C46 1.407(8) .
C40 H40 0.9500 .
C41 C42 1.354(9) .
C41 C46 1.422(8) .
C41 H41 0.9500 .
C42 C43 1.400(8) .
C42 H42 0.9500 .
C43 C44 1.378(7) .
C43 H43 0.9500 .
C44 C45 1.401(7) .
C44 H44 0.9500 .
C45 C46 1.406(6) .
C48 C49 1.496(6) .
C48 H48A 0.9900 .
C48 H48B 0.9900 .
C49 H49A 0.9900 .
C49 H49B 0.9900 .
C50 C51 1.508(6) .
C50 H50A 0.9900 .
C50 H50B 0.9900 .
C51 H51A 0.9900 .
C51 H51B 0.9900 .
C52 C53 1.501(6) .
C52 H52A 0.9900 .
C52 H52B 0.9900 .
C53 H53A 0.9900 .
C53 H53B 0.9900 .
C54 C55 1.517(7) .
C54 H54A 0.9900 .
C54 H54B 0.9900 .
C55 C56 1.405(7) .
C56 C57 1.347(8) .
C56 H56 0.9500 .
C57 C63 1.404(9) .
C57 H57 0.9500 .
C58 C59 1.344(10) .
C58 C63 1.426(8) .
C58 H58 0.9500 .
C59 C60 1.385(10) .
C59 H59 0.9500 .
C60 C61 1.386(7) .
C60 H60 0.9500 .
C61 C62 1.392(8) .
C61 H61 0.9500 .
C62 C63 1.419(7) .
C64 C65 1.500(6) .
C64 H64A 0.9900 .
C64 H64B 0.9900 .
C65 C66 1.401(6) .
C66 C67 1.367(7) .
C66 H66 0.9500 .
C67 C73 1.409(6) .
C67 H67 0.9500 .
C68 C69 1.353(7) .
C68 C73 1.406(6) .
C68 H68 0.9500 .
C69 C70 1.405(7) .
C69 H69 0.9500 .
C70 C71 1.369(6) .
C70 H70 0.9500 .
C71 C72 1.402(6) .
C71 H71 0.9500 .
C72 C73 1.421(6) .
C74 C75 1.503(7) .
C74 H74A 0.9900 .
C74 H74B 0.9900 .
C75 C76 1.403(7) .
C76 C77 1.371(8) .
C76 H76 0.9500 .
C77 C83 1.411(7) .
C77 H77 0.9500 .
C78 C79 1.357(8) .
C78 C83 1.406(7) .
C78 H78 0.9500 .
C79 C80 1.416(7) .
C79 H79 0.9500 .
C80 C81 1.358(7) .
C80 H80 0.9500 .
C81 C82 1.416(6) .
C81 H81 0.9500 .
C82 C83 1.407(6) .
C84 C85 1.503(7) .
C84 H84A 0.9900 .
C84 H84B 0.9900 .
C85 C86 1.420(7) .
C86 C87 1.353(7) .
C86 H86 0.9500 .
C87 C93 1.408(7) .
C87 H87 0.9500 .
C88 C89 1.350(8) .
C88 C93 1.424(7) .
C88 H88 0.9500 .
C89 C90 1.395(8) .
C89 H89 0.9500 .
C90 C91 1.366(7) .
C90 H90 0.9500 .
C91 C92 1.412(7) .
C91 H91 0.9500 .
C92 C93 1.412(7) .
C95 H95 1.0000 .
C96 H96 1.0000 .
C97 C98 1.460(12) .
C98 H98A 0.9800 .
C98 H98B 0.9800 .
C98 H98C 0.9800 .
C99 H99A 0.9800 .
C99 H99B 0.9800 .
C99 H99C 0.9800 .

loop_
_geom_torsion_atom_site_label_1
_geom_torsion_atom_site_label_2
_geom_torsion_atom_site_label_3
_geom_torsion_atom_site_label_4
_geom_torsion
_geom_torsion_site_symmetry_1
_geom_torsion_site_symmetry_4
C17 N1 C1 C2 -137.0(4) . .
C7 N1 C1 C2 99.9(5) . .
Zn1 N1 C1 C2 -20.4(5) . .
C3 O1 C2 C1 170.8(4) . .
Zn1 O1 C2 C1 -58.0(3) . .
N1 C1 C2 O1 56.9(5) . .
C2 O1 C3 C4 -171.0(3) . .
Zn1 O1 C3 C4 70.4(4) . .
C5 O2 C4 C3 172.3(4) . .
O1 C3 C4 O2 164.4(3) . .
C4 O2 C5 C6 171.1(4) . .
C27 N2 C6 C5 -64.6(5) . .
C37 N2 C6 C5 170.3(4) . .
Zn2 N2 C6 C5 52.4(4) . .
O2 C5 C6 N2 -58.7(5) . .
C17 N1 C7 C8 74.3(5) . .
C1 N1 C7 C8 -162.1(4) . .
Zn1 N1 C7 C8 -36.1(4) . .
C15 N4 C8 C9 -2.4(7) . .
Zn1 N4 C8 C9 -177.8(4) . .
C15 N4 C8 C7 178.1(4) . .
Zn1 N4 C8 C7 2.6(5) . .
N1 C7 C8 N4 23.9(6) . .
N1 C7 C8 C9 -155.6(5) . .
N4 C8 C9 C10 1.0(9) . .
C7 C8 C9 C10 -179.5(6) . .
C8 C9 C10 C16 0.0(10) . .
C16 C11 C12 C13 0.6(9) . .
C11 C12 C13 C14 -1.0(8) . .
C12 C13 C14 C15 0.4(8) . .
C8 N4 C15 C16 2.8(7) . .
Zn1 N4 C15 C16 177.4(3) . .
C8 N4 C15 C14 -177.6(4) . .
Zn1 N4 C15 C14 -2.9(6) . .
C13 C14 C15 N4 -179.1(4) . .
C13 C14 C15 C16 0.6(7) . .
C9 C10 C16 C15 0.4(9) . .
C9 C10 C16 C11 179.9(6) . .
N4 C15 C16 C10 -1.8(7) . .
C14 C15 C16 C10 178.6(5) . .
N4 C15 C16 C11 178.7(5) . .
C14 C15 C16 C11 -1.0(7) . .
C12 C11 C16 C10 -179.1(6) . .
C12 C11 C16 C15 0.4(8) . .
C7 N1 C17 C18 -153.9(4) . .
C1 N1 C17 C18 81.9(5) . .
Zn1 N1 C17 C18 -42.1(4) . .
C25 N3 C18 C19 -1.0(6) . .
Zn1 N3 C18 C19 159.3(4) . .
C25 N3 C18 C17 178.9(4) . .
Zn1 N3 C18 C17 -20.8(5) . .
N1 C17 C18 N3 45.0(5) . .
N1 C17 C18 C19 -135.2(4) . .
N3 C18 C19 C20 -0.6(7) . .
C17 C18 C19 C20 179.6(4) . .
C18 C19 C20 C26 1.5(7) . .
C26 C21 C22 C23 0.6(8) . .
C21 C22 C23 C24 -0.8(8) . .
C22 C23 C24 C25 -1.0(7) . .
C18 N3 C25 C24 -179.3(4) . .
Zn1 N3 C25 C24 23.5(6) . .
C18 N3 C25 C26 1.6(6) . .
Zn1 N3 C25 C26 -155.6(3) . .
C23 C24 C25 N3 -176.2(4) . .
C23 C24 C25 C26 2.9(6) . .
C19 C20 C26 C25 -0.9(7) . .
C19 C20 C26 C21 -177.4(5) . .
N3 C25 C26 C20 -0.7(6) . .
C24 C25 C26 C20 -179.8(4) . .
N3 C25 C26 C21 176.1(4) . .
C24 C25 C26 C21 -3.1(6) . .
C22 C21 C26 C20 177.8(5) . .
C22 C21 C26 C25 1.3(8) . .
C6 N2 C27 C28 93.2(5) . .
C37 N2 C27 C28 -141.5(4) . .
Zn2 N2 C27 C28 -27.5(4) . .
C35 N6 C28 C29 -2.2(6) . .
Zn2 N6 C28 C29 170.1(4) . .
C35 N6 C28 C27 174.7(4) . .
Zn2 N6 C28 C27 -13.0(5) . .
N2 C27 C28 N6 29.0(6) . .
N2 C27 C28 C29 -154.1(4) . .
N6 C28 C29 C30 1.4(7) . .
C27 C28 C29 C30 -175.4(4) . .
C28 C29 C30 C36 0.2(8) . .
C36 C31 C32 C33 -0.5(8) . .
C31 C32 C33 C34 0.0(8) . .
C32 C33 C34 C35 0.1(7) . .
C28 N6 C35 C34 -178.1(4) . .
Zn2 N6 C35 C34 11.0(6) . .
C28 N6 C35 C36 1.3(6) . .
Zn2 N6 C35 C36 -169.6(3) . .
C33 C34 C35 N6 179.5(4) . .
C33 C34 C35 C36 0.1(7) . .
C29 C30 C36 C31 179.2(5) . .
C29 C30 C36 C35 -0.9(7) . .
C32 C31 C36 C30 -179.5(5) . .
C32 C31 C36 C35 0.7(7) . .
N6 C35 C36 C30 0.2(6) . .
C34 C35 C36 C30 179.6(4) . .
N6 C35 C36 C31 -179.9(4) . .
C34 C35 C36 C31 -0.5(7) . .
C6 N2 C37 C38 -151.9(4) . .
C27 N2 C37 C38 82.3(5) . .
Zn2 N2 C37 C38 -31.0(4) . .
C45 N5 C38 C39 0.0(7) . .
Zn2 N5 C38 C39 -171.2(4) . .
C45 N5 C38 C37 177.0(4) . .
Zn2 N5 C38 C37 5.8(5) . .
N2 C37 C38 N5 18.0(6) . .
N2 C37 C38 C39 -165.0(4) . .
N5 C38 C39 C40 0.8(8) . .
C37 C38 C39 C40 -176.1(5) . .
C38 C39 C40 C46 -0.9(8) . .
C46 C41 C42 C43 -1.1(8) . .
C41 C42 C43 C44 0.4(8) . .
C42 C43 C44 C45 0.6(7) . .
C38 N5 C45 C44 -179.6(4) . .
Zn2 N5 C45 C44 -9.9(6) . .
C38 N5 C45 C46 -0.7(6) . .
Zn2 N5 C45 C46 169.0(3) . .
C43 C44 C45 N5 178.1(4) . .
C43 C44 C45 C46 -0.8(7) . .
N5 C45 C46 C40 0.6(7) . .
C44 C45 C46 C40 179.5(5) . .
N5 C45 C46 C41 -178.8(4) . .
C44 C45 C46 C41 0.0(7) . .
C39 C40 C46 C45 0.2(8) . .
C39 C40 C46 C41 179.6(5) . .
C42 C41 C46 C45 0.9(8) . .
C42 C41 C46 C40 -178.5(5) . .
Zn2 O26 C47 O3 172.3(4) 3_665 .
Zn1 O26 C47 O3 0.2(3) . .
Zn2 O26 C47 O4 -7.5(3) 3_665 .
Zn1 O26 C47 O4 -179.5(4) . .
Zn1 O26 C47 Zn2 -172.01(11) . 3_665
Zn2 O26 C47 Zn1 172.01(11) 3_665 .
Zn1 O3 C47 O26 -0.3(4) . .
Zn1 O3 C47 O4 179.5(3) . .
Zn1 O3 C47 Zn2 140.9(14) . 3_665
Zn2 O4 C47 O26 9.0(4) 3_665 .
Zn2 O4 C47 O3 -170.8(3) 3_665 .
C54 N7 C48 C49 -171.6(4) . .
C64 N7 C48 C49 64.7(5) . .
Zn3 N7 C48 C49 -53.3(4) . .
C50 O5 C49 C48 -169.2(4) . .
N7 C48 C49 O5 58.5(5) . .
C49 O5 C50 C51 -171.2(4) . .
C52 O6 C51 C50 169.7(3) . .
Zn4 O6 C51 C50 -66.3(4) . .
O5 C50 C51 O6 -167.8(3) . .
C51 O6 C52 C53 -170.2(3) . .
Zn4 O6 C52 C53 55.2(4) . .
O6 C52 C53 N8 -59.0(5) . .
C84 N8 C53 C52 -92.6(4) . .
C74 N8 C53 C52 143.3(4) . .
Zn4 N8 C53 C52 28.6(5) . .
C48 N7 C54 C55 157.6(4) . .
C64 N7 C54 C55 -77.3(5) . .
Zn3 N7 C54 C55 37.0(4) . .
C62 N9 C55 C56 1.2(7) . .
Zn3 N9 C55 C56 -178.1(4) . .
C62 N9 C55 C54 -177.3(4) . .
Zn3 N9 C55 C54 3.4(5) . .
N7 C54 C55 N9 -28.0(6) . .
N7 C54 C55 C56 153.4(4) . .
N9 C55 C56 C57 0.4(7) . .
C54 C55 C56 C57 178.8(5) . .
C55 C56 C57 C63 -0.6(8) . .
C63 C58 C59 C60 1.0(9) . .
C58 C59 C60 C61 -0.1(9) . .
C59 C60 C61 C62 -0.8(8) . .
C55 N9 C62 C61 177.1(4) . .
Zn3 N9 C62 C61 -3.7(6) . .
C55 N9 C62 C63 -2.5(6) . .
Zn3 N9 C62 C63 176.6(3) . .
C60 C61 C62 N9 -178.9(4) . .
C60 C61 C62 C63 0.8(7) . .
C56 C57 C63 C62 -0.6(8) . .
C56 C57 C63 C58 -177.9(5) . .
N9 C62 C63 C57 2.2(7) . .
C61 C62 C63 C57 -177.4(5) . .
N9 C62 C63 C58 179.7(4) . .
C61 C62 C63 C58 0.0(7) . .
C59 C58 C63 C57 176.3(5) . .
C59 C58 C63 C62 -1.0(8) . .
C48 N7 C64 C65 -92.7(4) . .
C54 N7 C64 C65 142.8(4) . .
Zn3 N7 C64 C65 28.1(4) . .
C72 N10 C65 C66 -0.6(6) . .
Zn3 N10 C65 C66 -168.9(3) . .
C72 N10 C65 C64 -177.2(4) . .
Zn3 N10 C65 C64 14.5(5) . .
N7 C64 C65 N10 -30.2(5) . .
N7 C64 C65 C66 153.2(4) . .
N10 C65 C66 C67 0.4(7) . .
C64 C65 C66 C67 176.9(4) . .
C65 C66 C67 C73 0.3(7) . .
C73 C68 C69 C70 -0.8(7) . .
C68 C69 C70 C71 1.1(7) . .
C69 C70 C71 C72 -0.6(7) . .
C65 N10 C72 C71 179.9(4) . .
Zn3 N10 C72 C71 -14.0(6) . .
C65 N10 C72 C73 0.3(6) . .
Zn3 N10 C72 C73 166.3(3) . .
C70 C71 C72 N10 -179.8(4) . .
C70 C71 C72 C73 -0.1(6) . .
C69 C68 C73 C67 179.8(5) . .
C69 C68 C73 C72 0.1(7) . .
C66 C67 C73 C68 179.7(4) . .
C66 C67 C73 C72 -0.6(7) . .
N10 C72 C73 C68 -179.9(4) . .
C71 C72 C73 C68 0.4(6) . .
N10 C72 C73 C67 0.4(6) . .
C71 C72 C73 C67 -179.3(4) . .
C84 N8 C74 C75 156.8(4) . .
C53 N8 C74 C75 -78.0(4) . .
Zn4 N8 C74 C75 42.9(4) . .
C82 N11 C75 C76 0.9(7) . .
Zn4 N11 C75 C76 -165.9(4) . .
C82 N11 C75 C74 -177.8(4) . .
Zn4 N11 C75 C74 15.4(5) . .
N8 C74 C75 N11 -41.7(5) . .
N8 C74 C75 C76 139.6(4) . .
N11 C75 C76 C77 0.1(7) . .
C74 C75 C76 C77 178.8(4) . .
C75 C76 C77 C83 -0.6(7) . .
C83 C78 C79 C80 -2.7(8) . .
C78 C79 C80 C81 1.6(8) . .
C79 C80 C81 C82 0.5(7) . .
C75 N11 C82 C83 -1.5(6) . .
Zn4 N11 C82 C83 162.8(3) . .
C75 N11 C82 C81 -179.8(4) . .
Zn4 N11 C82 C81 -15.5(6) . .
C80 C81 C82 N11 177.0(4) . .
C80 C81 C82 C83 -1.4(7) . .
C79 C78 C83 C82 1.7(7) . .
C79 C78 C83 C77 -177.3(5) . .
N11 C82 C83 C78 -178.0(4) . .
C81 C82 C83 C78 0.3(7) . .
N11 C82 C83 C77 1.0(6) . .
C81 C82 C83 C77 179.3(4) . .
C76 C77 C83 C78 179.0(5) . .
C76 C77 C83 C82 0.0(7) . .
C74 N8 C84 C85 -75.3(5) . .
C53 N8 C84 C85 160.7(4) . .
Zn4 N8 C84 C85 36.0(4) . .
C92 N12 C85 C86 1.2(6) . .
Zn4 N12 C85 C86 169.0(4) . .
C92 N12 C85 C84 -175.2(4) . .
Zn4 N12 C85 C84 -7.4(5) . .
N8 C84 C85 N12 -20.0(6) . .
N8 C84 C85 C86 163.4(4) . .
N12 C85 C86 C87 -1.3(7) . .
C84 C85 C86 C87 175.1(5) . .
C85 C86 C87 C93 0.0(7) . .
C93 C88 C89 C90 1.6(8) . .
C88 C89 C90 C91 -1.5(8) . .
C89 C90 C91 C92 0.7(7) . .
C85 N12 C92 C93 0.0(6) . .
Zn4 N12 C92 C93 -165.7(3) . .
C85 N12 C92 C91 178.2(4) . .
Zn4 N12 C92 C91 12.5(6) . .
C90 C91 C92 N12 -178.2(4) . .
C90 C91 C92 C93 -0.1(7) . .
C86 C87 C93 C92 1.1(7) . .
C86 C87 C93 C88 -178.4(5) . .
N12 C92 C93 C87 -1.2(6) . .
C91 C92 C93 C87 -179.3(4) . .
N12 C92 C93 C88 178.4(4) . .
C91 C92 C93 C88 0.2(6) . .
C89 C88 C93 C87 178.5(5) . .
C89 C88 C93 C92 -1.0(7) . .
Zn3 O8 C94 O7 -4.8(3) . .
Zn4 O8 C94 O7 -178.6(4) 3 .
Zn3 O8 C94 O9 174.9(4) . .
Zn4 O8 C94 O9 1.2(3) 3 .
Zn4 O8 C94 Zn3 -173.78(11) 3 .
Zn3 O8 C94 Zn4 173.78(11) . 3
Zn3 O7 C94 O8 5.7(4) . .
Zn3 O7 C94 O9 -174.1(3) . .
Zn3 O7 C94 Zn4 -166.8(16) . 3
Zn4 O9 C94 O8 -1.4(4) 3 .
Zn4 O9 C94 O7 178.3(3) 3 .
